data_4122814
loop_
_publ_author_name
'Zhang, Senwang'
'Wang, Xingyong'
'Sui, Yunxia'
'Wang, Xinping'

_publ_section_title
;
 Odd-Electron-Bonded Sulfur Radical Cations: X-ray Structural Evidence of
 a Sulfur-Sulfur Three-Electron \s-Bond.
;
_journal_issue 42
_journal_name_full 'Journal of the American Chemical Society'
_journal_page_first 14666
_journal_page_last 14669
_journal_paper_doi 10.1021/ja507918c
_journal_volume 136
_journal_year 2014
_chemical_formula_moiety '4(C16 Al F36 O4), 2(C44 H32 S2 Se2), 3.54(C H2 Cl2)'
_chemical_formula_sum 'C155.54 H71.07 Al4 Cl7.07 F144 O16 S4 Se4'
_chemical_formula_weight 5734.46
_chemical_name_systematic
; 
 ? 
;
_space_group_IT_number 14
_symmetry_cell_setting monoclinic
_symmetry_space_group_name_Hall '-P 2ybc'
_symmetry_space_group_name_H-M 'P 1 21/c 1'
_atom_sites_solution_hydrogens geom
_atom_sites_solution_primary direct
_atom_sites_solution_secondary difmap
_audit_creation_method SHELXL-97
_cell_angle_alpha 90.00
_cell_angle_beta 94.057(2)
_cell_angle_gamma 90.00
_cell_formula_units_Z 4
_cell_length_a 18.1584(16)
_cell_length_b 20.0734(17)
_cell_length_c 54.656(5)
_cell_measurement_reflns_used 9941
_cell_measurement_temperature 123(2)
_cell_measurement_theta_max 21.82
_cell_measurement_theta_min 2.25
_cell_volume 19872(3)
_computing_cell_refinement 'Bruker SAINT'
_computing_data_collection 'Bruker APEX II'
_computing_data_reduction 'Bruker SAINT'
_computing_molecular_graphics 'Bruker SHELXTL'
_computing_publication_material 'Bruker SHELXTL'
_computing_structure_refinement 'SHELXL-97 (Sheldrick, 1997)'
_computing_structure_solution 'SHELXS-97 (Sheldrick, 1990)'
_diffrn_ambient_temperature 123(2)
_diffrn_measured_fraction_theta_full 0.991
_diffrn_measured_fraction_theta_max 0.991
_diffrn_radiation_monochromator graphite
_diffrn_radiation_source 'fine-focus sealed tube'
_diffrn_radiation_type MoK\a
_diffrn_radiation_wavelength 0.71073
_diffrn_reflns_av_R_equivalents 0.1180
_diffrn_reflns_av_sigmaI/netI 0.1187
_diffrn_reflns_limit_h_max 23
_diffrn_reflns_limit_h_min -23
_diffrn_reflns_limit_k_max 26
_diffrn_reflns_limit_k_min -24
_diffrn_reflns_limit_l_max 70
_diffrn_reflns_limit_l_min -70
_diffrn_reflns_number 179925
_diffrn_reflns_theta_full 27.58
_diffrn_reflns_theta_max 27.58
_diffrn_reflns_theta_min 0.75
_exptl_absorpt_coefficient_mu 1.088
_exptl_absorpt_correction_T_max 0.8626
_exptl_absorpt_correction_T_min 0.7504
_exptl_absorpt_correction_type multi-scan
_exptl_absorpt_process_details 'SADABS (Bruker, 2000)'
_exptl_crystal_colour brownish-blue
_exptl_crystal_density_diffrn 1.917
_exptl_crystal_density_method 'not measured'
_exptl_crystal_description block
_exptl_crystal_F_000 11202
_exptl_crystal_size_max 0.28
_exptl_crystal_size_mid 0.25
_exptl_crystal_size_min 0.14
_refine_diff_density_max 2.584
_refine_diff_density_min -1.666
_refine_diff_density_rms 0.220
_refine_ls_extinction_method none
_refine_ls_goodness_of_fit_ref 1.416
_refine_ls_hydrogen_treatment constr
_refine_ls_matrix_type full
_refine_ls_number_parameters 2784
_refine_ls_number_reflns 45634
_refine_ls_number_restraints 3929
_refine_ls_restrained_S_all 1.503
_refine_ls_R_factor_all 0.2132
_refine_ls_R_factor_gt 0.1385
_refine_ls_shift/su_max 0.005
_refine_ls_shift/su_mean 0.000
_refine_ls_structure_factor_coef Fsqd
_refine_ls_weighting_details 'calc w=1/[\s^2^(Fo^2^)+(0.2000P)^2^+0.0000P] where P=(Fo^2^+2Fc^2^)/3'
_refine_ls_weighting_scheme calc
_refine_ls_wR_factor_gt 0.3858
_refine_ls_wR_factor_ref 0.4302
_reflns_number_gt 25004
_reflns_number_total 45634
_reflns_threshold_expression >2sigma(I)
_cod_data_source_file ja507918c_si_003.cif
_cod_data_source_block 1
_cod_depositor_comments
;
The following automatic conversions were performed:

'_symmetry_cell_setting' value 'Monoclinic' changed to 'monoclinic'
according to
/home/saulius/struct/COD-crude-data--automatic-downloads/rss-feeds/ACS/lib/dictionaries/cif_core.dic
dictionary named 'cif_core.dic' version 2.4.2 from 2011-04-26.

Automatic conversion script
Id: cif_fix_values 2827 2014-09-09 07:05:25Z andrius 

 Adding full bibliography for 4122813--4122814.cif.
;
_cod_original_sg_symbol_Hall '-P 2ybc  '
_cod_original_sg_symbol_H-M 'P2(1)/c  '
_cod_database_code 4122814

loop_
_symmetry_equiv_pos_as_xyz
'x, y, z'
'-x, y+1/2, -z+1/2'
'-x, -y, -z'
'x, -y-1/2, z-1/2'

loop_
_atom_site_label
_atom_site_type_symbol
_atom_site_fract_x
_atom_site_fract_y
_atom_site_fract_z
_atom_site_U_iso_or_equiv
_atom_site_adp_type
_atom_site_occupancy
_atom_site_symmetry_multiplicity
_atom_site_calc_flag
_atom_site_refinement_flags
_atom_site_disorder_assembly
_atom_site_disorder_group
Al1 Al 0.55292(14) 0.93244(13) 0.72430(5) 0.0254(6) Uani 1 1 d D . .
O1 O 0.5918(4) 0.9835(3) 0.70325(11) 0.0390(16) Uani 1 1 d D A .
C1 C 0.6305(6) 0.9898(5) 0.68310(19) 0.037(2) Uani 1 1 d . . .
C2 C 0.6160(8) 1.0598(7) 0.6727(2) 0.056(3) Uani 1 1 d . A .
F1 F 0.6150(5) 1.1060(3) 0.69009(14) 0.067(2) Uani 1 1 d . . .
F2 F 0.6628(5) 1.0794(4) 0.65671(15) 0.081(3) Uani 1 1 d . . .
F3 F 0.5481(6) 1.0613(4) 0.66043(17) 0.088(3) Uani 1 1 d . . .
C3 C 0.7155(8) 0.9840(8) 0.6903(4) 0.078(5) Uani 1 1 d . A .
F4 F 0.7540(5) 0.9758(5) 0.67059(18) 0.085(3) Uani 1 1 d . . .
F5 F 0.7415(5) 1.0403(5) 0.7017(2) 0.098(3) Uani 1 1 d . . .
F6 F 0.7288(4) 0.9355(4) 0.70602(16) 0.077(2) Uani 1 1 d . . .
C4 C 0.6105(7) 0.9375(6) 0.6641(2) 0.048(3) Uani 1 1 d . A .
F7 F 0.6424(4) 0.8789(4) 0.66956(13) 0.063(2) Uani 1 1 d . . .
F8 F 0.5370(5) 0.9266(4) 0.66268(15) 0.075(2) Uani 1 1 d . . .
F9 F 0.6253(6) 0.9541(4) 0.64192(12) 0.086(3) Uani 1 1 d . . .
Al2A Al 0.0084(3) 0.7387(3) 0.78742(12) 0.0269(16) Uiso 0.541(2) 1 d PDU A 5
O5A O -0.0624(6) 0.6875(6) 0.7908(2) 0.061(4) Uiso 0.541(2) 1 d PDU A 5
C17A C -0.1071(7) 0.6334(6) 0.7848(2) 0.056(3) Uiso 0.541(2) 1 d PDU A 5
C18A C -0.1765(7) 0.6589(7) 0.7709(2) 0.060(4) Uiso 0.541(2) 1 d PDU A 5
F37A F -0.1588(9) 0.7040(7) 0.7538(2) 0.066(5) Uiso 0.541(2) 1 d PDU A 5
F38A F -0.2134(8) 0.6103(8) 0.7582(3) 0.087(6) Uiso 0.541(2) 1 d PDU A 5
F39A F -0.2228(7) 0.6896(7) 0.7849(2) 0.066(4) Uiso 0.541(2) 1 d PDU A 5
C19A C -0.0682(7) 0.5823(6) 0.7713(2) 0.052(4) Uiso 0.541(2) 1 d PDU A 5
F40A F 0.0004(6) 0.5680(6) 0.7804(2) 0.049(3) Uiso 0.541(2) 1 d PDU A 5
F41A F -0.0581(7) 0.6038(6) 0.74761(18) 0.050(3) Uiso 0.541(2) 1 d PDU A 5
F42A F -0.1043(7) 0.5236(5) 0.7680(2) 0.059(3) Uiso 0.541(2) 1 d PDU A 5
C20A C -0.1224(8) 0.6163(7) 0.8118(2) 0.072(4) Uiso 0.541(2) 1 d PDU A 5
F43A F -0.0674(8) 0.5818(8) 0.8224(3) 0.078(5) Uiso 0.541(2) 1 d PDU A 5
F44A F -0.1173(8) 0.6788(7) 0.8237(2) 0.076(4) Uiso 0.541(2) 1 d PDU A 5
F45A F -0.1864(7) 0.5954(8) 0.8143(3) 0.080(4) Uiso 0.541(2) 1 d PDU A 5
O6A O 0.0496(6) 0.7575(6) 0.81611(19) 0.047(3) Uiso 0.541(2) 1 d PDU A 5
C21A C 0.0819(6) 0.7386(6) 0.8388(2) 0.050(3) Uiso 0.541(2) 1 d PDU A 5
C22A C 0.1259(7) 0.6739(6) 0.8357(3) 0.061(4) Uiso 0.541(2) 1 d PDU A 5
F46A F 0.0860(7) 0.6304(6) 0.8219(2) 0.058(3) Uiso 0.541(2) 1 d PDU A 5
F47A F 0.1864(6) 0.6832(7) 0.8249(2) 0.070(4) Uiso 0.541(2) 1 d PDU A 5
F48A F 0.1425(8) 0.6427(7) 0.8565(2) 0.071(4) Uiso 0.541(2) 1 d PDU A 5
C23A C 0.1344(7) 0.7949(7) 0.8484(2) 0.056(4) Uiso 0.541(2) 1 d PDU A 5
F49A F 0.0979(7) 0.8473(6) 0.8558(2) 0.068(4) Uiso 0.541(2) 1 d PDU A 5
F50A F 0.1793(9) 0.7745(9) 0.8670(3) 0.094(6) Uiso 0.541(2) 1 d PDU A 5
F51A F 0.1749(7) 0.8174(7) 0.8309(2) 0.067(4) Uiso 0.541(2) 1 d PDU A 5
C24A C 0.0246(8) 0.7268(7) 0.8573(2) 0.066(5) Uiso 0.541(2) 1 d PDU A 5
F52A F -0.0109(7) 0.6682(6) 0.8528(2) 0.071(4) Uiso 0.541(2) 1 d PDU A 5
F53A F -0.0265(7) 0.7748(7) 0.8565(3) 0.076(4) Uiso 0.541(2) 1 d PDU A 5
F54A F 0.0548(9) 0.7244(8) 0.8806(2) 0.087(5) Uiso 0.541(2) 1 d PDU A 5
O7A O -0.0266(7) 0.8135(5) 0.7756(2) 0.051(4) Uiso 0.541(2) 1 d PDU A 5
C25A C -0.0627(7) 0.8707(7) 0.7812(2) 0.067(3) Uiso 0.541(2) 1 d PDU A 5
C26A C -0.0080(8) 0.9279(7) 0.7769(3) 0.092(5) Uiso 0.541(2) 1 d PDU A 5
F55A F 0.0621(7) 0.9058(8) 0.7853(3) 0.071(5) Uiso 0.541(2) 1 d PDU A 5
F56A F -0.0246(10) 0.9830(7) 0.7898(3) 0.088(6) Uiso 0.541(2) 1 d PDU A 5
F57A F -0.0101(13) 0.9363(11) 0.7517(3) 0.147(8) Uiso 0.541(2) 1 d PDU A 5
C27A C -0.1310(8) 0.8785(7) 0.7630(3) 0.084(5) Uiso 0.541(2) 1 d PDU A 5
F58A F -0.1887(8) 0.8476(8) 0.7742(3) 0.103(6) Uiso 0.541(2) 1 d PDU A 5
F59A F -0.1202(8) 0.8492(7) 0.7416(2) 0.069(4) Uiso 0.541(2) 1 d PDU A 5
F60A F -0.1467(8) 0.9447(6) 0.7599(3) 0.073(5) Uiso 0.541(2) 1 d PDU A 5
C28A C -0.0896(8) 0.8762(8) 0.8062(3) 0.083(5) Uiso 0.541(2) 1 d PDU A 5
F61A F -0.1496(8) 0.9214(8) 0.8056(3) 0.080(5) Uiso 0.541(2) 1 d PDU A 5
F62A F -0.0411(10) 0.8983(11) 0.8239(3) 0.108(7) Uiso 0.541(2) 1 d PDU A 5
F63A F -0.1201(10) 0.8187(8) 0.8138(3) 0.083(5) Uiso 0.541(2) 1 d PDU A 5
O8A O 0.0698(5) 0.7056(5) 0.76940(19) 0.037(3) Uiso 0.541(2) 1 d PDU A 5
C29A C 0.1180(7) 0.7108(6) 0.7512(2) 0.052(3) Uiso 0.541(2) 1 d PDU A 5
C30A C 0.1896(8) 0.7426(8) 0.7621(3) 0.086(5) Uiso 0.541(2) 1 d PDU A 5
F64A F 0.2316(9) 0.7014(9) 0.7767(3) 0.086(5) Uiso 0.541(2) 1 d PDU A 5
F65A F 0.2339(10) 0.7659(10) 0.7454(4) 0.127(7) Uiso 0.541(2) 1 d PDU A 5
F66A F 0.1744(11) 0.7960(9) 0.7763(3) 0.122(6) Uiso 0.541(2) 1 d PDU A 5
C31A C 0.0815(8) 0.7522(7) 0.7306(2) 0.074(5) Uiso 0.541(2) 1 d PDU A 5
F67A F 0.1098(9) 0.7360(9) 0.7090(3) 0.084(5) Uiso 0.541(2) 1 d PDU A 5
F68A F 0.0081(6) 0.7360(7) 0.7280(3) 0.071(4) Uiso 0.541(2) 1 d PDU A 5
F69A F 0.0895(9) 0.8174(6) 0.7359(3) 0.092(5) Uiso 0.541(2) 1 d PDU A 5
C32A C 0.1329(8) 0.6396(7) 0.7425(3) 0.073(5) Uiso 0.541(2) 1 d PDU A 5
F70A F 0.1438(9) 0.5967(8) 0.7604(3) 0.082(5) Uiso 0.541(2) 1 d PDU A 5
F71A F 0.0742(9) 0.6169(9) 0.7286(3) 0.110(6) Uiso 0.541(2) 1 d PDU A 5
F72A F 0.1905(8) 0.6358(8) 0.7290(3) 0.082(5) Uiso 0.541(2) 1 d PDU A 5
Al2B Al 0.0128(4) 0.7469(4) 0.79281(15) 0.033(2) Uiso 0.459(2) 1 d PDU A 6
O5B O -0.0382(8) 0.6727(6) 0.7887(3) 0.063(4) Uiso 0.459(2) 1 d PDU A 6
C17B C -0.1022(7) 0.6347(6) 0.7859(2) 0.056(3) Uiso 0.459(2) 1 d PDU A 6
C18B C -0.1606(8) 0.6733(7) 0.7709(3) 0.059(4) Uiso 0.459(2) 1 d PDU A 6
F37B F -0.1357(10) 0.7047(8) 0.7513(3) 0.065(5) Uiso 0.459(2) 1 d PDU A 6
F38B F -0.2162(8) 0.6334(9) 0.7622(3) 0.070(5) Uiso 0.459(2) 1 d PDU A 6
F39B F -0.1924(9) 0.7214(7) 0.7839(3) 0.071(4) Uiso 0.459(2) 1 d PDU A 6
C19B C -0.0807(8) 0.5714(7) 0.7707(2) 0.053(4) Uiso 0.459(2) 1 d PDU A 6
F40B F -0.0162(7) 0.5475(8) 0.7787(3) 0.057(4) Uiso 0.459(2) 1 d PDU A 6
F41B F -0.0868(8) 0.5810(8) 0.7473(2) 0.058(4) Uiso 0.459(2) 1 d PDU A 6
F42B F -0.1315(8) 0.5237(7) 0.7762(3) 0.070(5) Uiso 0.459(2) 1 d PDU A 6
C20B C -0.1306(8) 0.6032(7) 0.8084(3) 0.067(5) Uiso 0.459(2) 1 d PDU A 6
F43B F -0.0790(7) 0.5624(7) 0.8199(2) 0.045(4) Uiso 0.459(2) 1 d PDU A 6
F44B F -0.1862(7) 0.5558(7) 0.8028(3) 0.067(4) Uiso 0.459(2) 1 d PDU A 6
F45B F -0.1587(8) 0.6410(7) 0.8247(2) 0.058(4) Uiso 0.459(2) 1 d PDU A 6
O6B O 0.0357(7) 0.7580(7) 0.82301(19) 0.047(4) Uiso 0.459(2) 1 d PDU A 6
C21B C 0.0873(7) 0.7465(7) 0.8427(3) 0.061(4) Uiso 0.459(2) 1 d PDU A 6
C22B C 0.1177(8) 0.6765(7) 0.8427(3) 0.064(4) Uiso 0.459(2) 1 d PDU A 6
F46B F 0.0744(9) 0.6316(7) 0.8521(3) 0.085(5) Uiso 0.459(2) 1 d PDU A 6
F47B F 0.1310(10) 0.6535(9) 0.8210(3) 0.094(5) Uiso 0.459(2) 1 d PDU A 6
F48B F 0.1817(8) 0.6692(8) 0.8563(3) 0.070(4) Uiso 0.459(2) 1 d PDU A 6
C23B C 0.1512(8) 0.7969(8) 0.8421(3) 0.074(5) Uiso 0.459(2) 1 d PDU A 6
F49B F 0.1281(11) 0.8583(7) 0.8389(4) 0.108(6) Uiso 0.459(2) 1 d PDU A 6
F50B F 0.1962(10) 0.7829(11) 0.8247(3) 0.117(7) Uiso 0.459(2) 1 d PDU A 6
F51B F 0.1948(10) 0.7964(11) 0.8627(3) 0.093(6) Uiso 0.459(2) 1 d PDU A 6
C24B C 0.0499(9) 0.7588(8) 0.8669(3) 0.080(5) Uiso 0.459(2) 1 d PDU A 6
F52B F 0.0359(11) 0.8238(8) 0.8695(4) 0.121(7) Uiso 0.459(2) 1 d PDU A 6
F53B F -0.0129(8) 0.7250(9) 0.8671(3) 0.089(5) Uiso 0.459(2) 1 d PDU A 6
F54B F 0.0947(11) 0.7397(10) 0.8863(3) 0.097(6) Uiso 0.459(2) 1 d PDU A 6
O7B O -0.0388(8) 0.8098(6) 0.7801(3) 0.053(4) Uiso 0.459(2) 1 d PDU A 6
C25B C -0.0594(8) 0.8753(7) 0.7780(2) 0.069(4) Uiso 0.459(2) 1 d PDU A 6
C26B C 0.0087(8) 0.9207(8) 0.7762(3) 0.089(5) Uiso 0.459(2) 1 d PDU A 6
F55B F 0.0628(8) 0.9017(10) 0.7934(3) 0.072(6) Uiso 0.459(2) 1 d PDU A 6
F56B F -0.0124(10) 0.9861(7) 0.7817(4) 0.072(5) Uiso 0.459(2) 1 d PDU A 6
F57B F 0.0296(11) 0.9206(10) 0.7527(3) 0.104(6) Uiso 0.459(2) 1 d PDU A 6
C27B C -0.1124(8) 0.8856(7) 0.7568(3) 0.067(5) Uiso 0.459(2) 1 d PDU A 6
F58B F -0.1777(8) 0.8520(9) 0.7606(4) 0.089(5) Uiso 0.459(2) 1 d PDU A 6
F59B F -0.0876(9) 0.8604(8) 0.7355(2) 0.070(5) Uiso 0.459(2) 1 d PDU A 6
F60B F -0.1295(8) 0.9506(6) 0.7522(3) 0.050(4) Uiso 0.459(2) 1 d PDU A 6
C28B C -0.0883(8) 0.8916(8) 0.8032(3) 0.078(5) Uiso 0.459(2) 1 d PDU A 6
F61B F -0.1322(9) 0.9435(9) 0.8035(3) 0.079(6) Uiso 0.459(2) 1 d PDU A 6
F62B F -0.0251(9) 0.9028(9) 0.8186(3) 0.065(5) Uiso 0.459(2) 1 d PDU A 6
F63B F -0.1231(12) 0.8379(10) 0.8123(4) 0.092(7) Uiso 0.459(2) 1 d PDU A 6
O8B O 0.0916(6) 0.7417(7) 0.7770(2) 0.055(4) Uiso 0.459(2) 1 d PDU A 6
C29B C 0.1288(8) 0.7341(8) 0.7570(3) 0.067(4) Uiso 0.459(2) 1 d PDU A 6
C30B C 0.1788(9) 0.7953(8) 0.7533(3) 0.102(6) Uiso 0.459(2) 1 d PDU A 6
F64B F 0.2212(12) 0.8121(11) 0.7728(4) 0.127(7) Uiso 0.459(2) 1 d PDU A 6
F65B F 0.2244(11) 0.7830(12) 0.7355(4) 0.133(9) Uiso 0.459(2) 1 d PDU A 6
F66B F 0.1379(12) 0.8479(9) 0.7454(4) 0.119(7) Uiso 0.459(2) 1 d PDU A 6
C31B C 0.0750(9) 0.7303(8) 0.7338(3) 0.074(5) Uiso 0.459(2) 1 d PDU A 6
F67B F 0.1171(12) 0.7452(12) 0.7144(3) 0.107(8) Uiso 0.459(2) 1 d PDU A 6
F68B F 0.0242(9) 0.7781(9) 0.7353(3) 0.082(5) Uiso 0.459(2) 1 d PDU A 6
F69B F 0.0480(11) 0.6687(9) 0.7326(4) 0.117(7) Uiso 0.459(2) 1 d PDU A 6
C32B C 0.1755(8) 0.6710(8) 0.7589(3) 0.075(5) Uiso 0.459(2) 1 d PDU A 6
F70B F 0.1386(11) 0.6197(9) 0.7677(4) 0.102(7) Uiso 0.459(2) 1 d PDU A 6
F71B F 0.2351(9) 0.6770(10) 0.7740(3) 0.083(6) Uiso 0.459(2) 1 d PDU A 6
F72B F 0.1997(11) 0.6528(11) 0.7375(3) 0.105(7) Uiso 0.459(2) 1 d PDU A 6
Al2 Al 0.2491(3) 0.4464(3) 0.96881(9) 0.0261(14) Uiso 0.710(4) 1 d PDU B 3
O5 O 0.2740(5) 0.5133(4) 0.98685(14) 0.031(2) Uiso 0.710(4) 1 d PDU B 3
C17 C 0.2714(5) 0.5472(5) 1.00819(17) 0.034(2) Uiso 0.710(4) 1 d PDU B 3
C18 C 0.3075(6) 0.5069(5) 1.02943(18) 0.033(3) Uiso 0.710(4) 1 d PDU B 3
F37 F 0.2940(6) 0.5253(5) 1.05175(15) 0.045(3) Uiso 0.710(4) 1 d PDU B 3
F38 F 0.3813(4) 0.5068(5) 1.02893(16) 0.052(2) Uiso 0.710(4) 1 d PDU B 3
F39 F 0.2878(5) 0.4420(4) 1.02750(16) 0.049(2) Uiso 0.710(4) 1 d PDU B 3
C19 C 0.3131(6) 0.6132(5) 1.00561(18) 0.037(3) Uiso 0.710(4) 1 d PDU B 3
F40 F 0.3757(4) 0.6036(4) 0.99462(13) 0.0369(18) Uiso 0.710(4) 1 d PDU B 3
F41 F 0.3310(4) 0.6403(4) 1.02734(13) 0.0402(19) Uiso 0.710(4) 1 d PDU B 3
F42 F 0.2748(5) 0.6575(4) 0.99185(15) 0.051(2) Uiso 0.710(4) 1 d PDU B 3
C20 C 0.1912(6) 0.5622(5) 1.01349(19) 0.044(3) Uiso 0.710(4) 1 d PDU B 3
F43 F 0.1578(5) 0.5073(5) 1.02138(16) 0.050(2) Uiso 0.710(4) 1 d PDU B 3
F44 F 0.1841(5) 0.6087(5) 1.03021(15) 0.050(2) Uiso 0.710(4) 1 d PDU B 3
F45 F 0.1500(5) 0.5799(5) 0.99318(16) 0.054(2) Uiso 0.710(4) 1 d PDU B 3
O6 O 0.1634(4) 0.4167(4) 0.97646(15) 0.0307(19) Uiso 0.710(4) 1 d PDU B 3
C21 C 0.1141(5) 0.3658(5) 0.97721(17) 0.037(3) Uiso 0.710(4) 1 d PDU B 3
C22 C 0.0456(5) 0.3917(5) 0.98893(18) 0.038(3) Uiso 0.710(4) 1 d PDU B 3
F46 F 0.0583(5) 0.3928(5) 1.01305(14) 0.043(2) Uiso 0.710(4) 1 d PDU B 3
F47 F 0.0282(4) 0.4526(4) 0.98140(15) 0.043(2) Uiso 0.710(4) 1 d PDU B 3
F48 F -0.0123(5) 0.3524(5) 0.98335(17) 0.056(2) Uiso 0.710(4) 1 d PDU B 3
C23 C 0.0917(6) 0.3429(5) 0.95068(19) 0.040(3) Uiso 0.710(4) 1 d PDU B 3
F49 F 0.1499(6) 0.3303(7) 0.9382(2) 0.075(4) Uiso 0.710(4) 1 d PDU B 3
F50 F 0.0492(5) 0.3862(5) 0.93877(18) 0.058(3) Uiso 0.710(4) 1 d PDU B 3
F51 F 0.0550(6) 0.2846(5) 0.9499(2) 0.072(3) Uiso 0.710(4) 1 d PDU B 3
C24 C 0.1467(6) 0.3050(5) 0.99117(19) 0.042(3) Uiso 0.710(4) 1 d PDU B 3
F52 F 0.1904(5) 0.2691(4) 0.97796(16) 0.051(2) Uiso 0.710(4) 1 d PDU B 3
F53 F 0.1849(5) 0.3231(5) 1.01151(15) 0.054(2) Uiso 0.710(4) 1 d PDU B 3
F54 F 0.0934(5) 0.2639(5) 0.99791(18) 0.063(3) Uiso 0.710(4) 1 d PDU B 3
O7 O 0.2466(5) 0.4704(5) 0.93855(14) 0.044(3) Uiso 0.710(4) 1 d PDU B 3
C25 C 0.2393(5) 0.5179(5) 0.92145(18) 0.038(3) Uiso 0.710(4) 1 d PDU B 3
C26 C 0.1995(6) 0.4877(6) 0.89835(19) 0.045(3) Uiso 0.710(4) 1 d PDU B 3
F55 F 0.1259(5) 0.4843(6) 0.90122(19) 0.064(3) Uiso 0.710(4) 1 d PDU B 3
F56 F 0.2098(5) 0.5250(5) 0.87847(15) 0.054(3) Uiso 0.710(4) 1 d PDU B 3
F57 F 0.2268(6) 0.4266(5) 0.89417(19) 0.063(3) Uiso 0.710(4) 1 d PDU B 3
C27 C 0.3153(6) 0.5431(6) 0.9155(2) 0.048(3) Uiso 0.710(4) 1 d PDU B 3
F58 F 0.3562(5) 0.5590(5) 0.93571(16) 0.055(3) Uiso 0.710(4) 1 d PDU B 3
F59 F 0.3499(5) 0.4991(6) 0.90250(18) 0.065(3) Uiso 0.710(4) 1 d PDU B 3
F60 F 0.3085(7) 0.5994(6) 0.9021(2) 0.083(4) Uiso 0.710(4) 1 d PDU B 3
C28 C 0.1949(6) 0.5771(5) 0.9303(2) 0.043(3) Uiso 0.710(4) 1 d PDU B 3
F61 F 0.1384(5) 0.5583(6) 0.94242(17) 0.055(3) Uiso 0.710(4) 1 d PDU B 3
F62 F 0.2385(5) 0.6166(5) 0.94511(17) 0.049(2) Uiso 0.710(4) 1 d PDU B 3
F63 F 0.1693(6) 0.6160(6) 0.9114(2) 0.079(3) Uiso 0.710(4) 1 d PDU B 3
O8 O 0.3101(5) 0.3794(4) 0.97532(16) 0.040(2) Uiso 0.710(4) 1 d PDU B 3
C29 C 0.3760(6) 0.3500(5) 0.97268(19) 0.049(3) Uiso 0.710(4) 1 d PDU B 3
C30 C 0.4382(6) 0.4005(6) 0.9757(2) 0.053(3) Uiso 0.710(4) 1 d PDU B 3
F64 F 0.4553(5) 0.4156(6) 0.99896(17) 0.062(3) Uiso 0.710(4) 1 d PDU B 3
F65 F 0.4995(5) 0.3794(6) 0.96669(19) 0.069(3) Uiso 0.710(4) 1 d PDU B 3
F66 F 0.4214(5) 0.4569(4) 0.96503(17) 0.058(2) Uiso 0.710(4) 1 d PDU B 3
C31 C 0.3873(7) 0.2932(6) 0.9915(2) 0.060(4) Uiso 0.710(4) 1 d PDU B 3
F67 F 0.3663(6) 0.3093(6) 1.01306(17) 0.068(3) Uiso 0.710(4) 1 d PDU B 3
F68 F 0.4573(6) 0.2731(6) 0.9946(2) 0.084(3) Uiso 0.710(4) 1 d PDU B 3
F69 F 0.3488(6) 0.2388(5) 0.98441(19) 0.070(3) Uiso 0.710(4) 1 d PDU B 3
C32 C 0.3717(7) 0.3178(6) 0.9468(2) 0.058(3) Uiso 0.710(4) 1 d PDU B 3
F70 F 0.3935(7) 0.3578(6) 0.9300(2) 0.070(4) Uiso 0.710(4) 1 d PDU B 3
F71 F 0.3022(6) 0.3022(6) 0.9391(2) 0.072(4) Uiso 0.710(4) 1 d PDU B 3
F72 F 0.4106(7) 0.2608(6) 0.9474(3) 0.101(4) Uiso 0.710(4) 1 d PDU B 3
Al2' Al 0.2486(5) 0.4341(5) 0.97142(19) 0.018(3) Uiso 0.290(4) 1 d PDU B 4
O5' O 0.2497(10) 0.5108(7) 0.9868(3) 0.033(4) Uiso 0.290(4) 1 d PDU B 4
C17' C 0.2668(7) 0.5456(7) 1.0076(3) 0.036(4) Uiso 0.290(4) 1 d PDU B 4
C18' C 0.2834(9) 0.4990(8) 1.0295(3) 0.035(5) Uiso 0.290(4) 1 d PDU B 4
F37' F 0.2743(11) 0.5283(8) 1.0511(2) 0.019(5) Uiso 0.290(4) 1 d PDU B 4
F38' F 0.3518(9) 0.4746(11) 1.0303(4) 0.064(6) Uiso 0.290(4) 1 d PDU B 4
F39' F 0.2397(11) 0.4459(8) 1.0287(4) 0.055(6) Uiso 0.290(4) 1 d PDU B 4
C19' C 0.3328(8) 0.5909(8) 1.0050(3) 0.043(5) Uiso 0.290(4) 1 d PDU B 4
F40' F 0.3860(10) 0.5600(12) 0.9936(4) 0.079(7) Uiso 0.290(4) 1 d PDU B 4
F41' F 0.3632(11) 0.6103(11) 1.0269(3) 0.060(6) Uiso 0.290(4) 1 d PDU B 4
F42' F 0.3152(13) 0.6454(9) 0.9918(4) 0.067(6) Uiso 0.290(4) 1 d PDU B 4
C20' C 0.1988(9) 0.5877(8) 1.0132(3) 0.041(5) Uiso 0.290(4) 1 d PDU B 4
F43' F 0.1462(10) 0.5480(12) 1.0216(4) 0.067(6) Uiso 0.290(4) 1 d PDU B 4
F44' F 0.2140(13) 0.6330(10) 1.0303(4) 0.073(7) Uiso 0.290(4) 1 d PDU B 4
F45' F 0.1678(11) 0.6170(11) 0.9933(3) 0.063(6) Uiso 0.290(4) 1 d PDU B 4
O6' O 0.1792(7) 0.3871(8) 0.9792(3) 0.034(4) Uiso 0.290(4) 1 d PDU B 4
C21' C 0.1084(9) 0.3653(7) 0.9751(2) 0.039(4) Uiso 0.290(4) 1 d PDU B 4
C22' C 0.0580(8) 0.4174(8) 0.9859(3) 0.038(5) Uiso 0.290(4) 1 d PDU B 4
F46' F 0.0687(11) 0.4176(11) 1.0102(2) 0.044(5) Uiso 0.290(4) 1 d PDU B 4
F47' F 0.0752(11) 0.4776(7) 0.9782(4) 0.055(6) Uiso 0.290(4) 1 d PDU B 4
F48' F -0.0116(8) 0.4060(12) 0.9797(4) 0.069(6) Uiso 0.290(4) 1 d PDU B 4
C23' C 0.0914(9) 0.3564(8) 0.9478(3) 0.042(5) Uiso 0.290(4) 1 d PDU B 4
F49' F 0.1510(9) 0.3474(11) 0.9349(3) 0.037(5) Uiso 0.290(4) 1 d PDU B 4
F50' F 0.0600(9) 0.4093(9) 0.9361(3) 0.028(4) Uiso 0.290(4) 1 d PDU B 4
F51' F 0.0460(12) 0.3061(10) 0.9420(4) 0.073(7) Uiso 0.290(4) 1 d PDU B 4
C24' C 0.1058(9) 0.2995(7) 0.9898(3) 0.050(5) Uiso 0.290(4) 1 d PDU B 4
F52' F 0.1351(13) 0.2494(9) 0.9780(4) 0.074(6) Uiso 0.290(4) 1 d PDU B 4
F53' F 0.1464(12) 0.3059(11) 1.0113(3) 0.064(6) Uiso 0.290(4) 1 d PDU B 4
F54' F 0.0390(10) 0.2832(11) 0.9952(4) 0.074(7) Uiso 0.290(4) 1 d PDU B 4
O7' O 0.2470(11) 0.4505(9) 0.9405(2) 0.044(5) Uiso 0.290(4) 1 d PDU B 4
C25' C 0.2403(7) 0.4966(8) 0.9221(3) 0.040(4) Uiso 0.290(4) 1 d PDU B 4
C26' C 0.2051(9) 0.4572(9) 0.8995(3) 0.053(5) Uiso 0.290(4) 1 d PDU B 4
F55' F 0.1330(7) 0.4502(10) 0.9025(3) 0.037(4) Uiso 0.290(4) 1 d PDU B 4
F56' F 0.2153(11) 0.4919(12) 0.8790(3) 0.058(6) Uiso 0.290(4) 1 d PDU B 4
F57' F 0.2378(12) 0.3973(10) 0.8986(4) 0.079(8) Uiso 0.290(4) 1 d PDU B 4
C27' C 0.3181(8) 0.5171(8) 0.9172(3) 0.041(5) Uiso 0.290(4) 1 d PDU B 4
F58' F 0.3586(8) 0.5298(9) 0.9380(2) 0.024(4) Uiso 0.290(4) 1 d PDU B 4
F59' F 0.3514(8) 0.4658(9) 0.9064(3) 0.035(4) Uiso 0.290(4) 1 d PDU B 4
F60' F 0.3207(11) 0.5686(9) 0.9024(3) 0.050(5) Uiso 0.290(4) 1 d PDU B 4
C28' C 0.1908(9) 0.5517(8) 0.9286(3) 0.044(5) Uiso 0.290(4) 1 d PDU B 4
F61' F 0.1348(8) 0.5292(10) 0.9419(3) 0.027(4) Uiso 0.290(4) 1 d PDU B 4
F62' F 0.2235(13) 0.6014(10) 0.9420(4) 0.074(8) Uiso 0.290(4) 1 d PDU B 4
F63' F 0.1549(10) 0.5829(10) 0.9090(3) 0.049(5) Uiso 0.290(4) 1 d PDU B 4
O8' O 0.3323(7) 0.3992(8) 0.9734(3) 0.044(4) Uiso 0.290(4) 1 d PDU B 4
C29' C 0.3761(8) 0.3451(8) 0.9725(3) 0.052(4) Uiso 0.290(4) 1 d PDU B 4
C30' C 0.4552(8) 0.3733(9) 0.9797(3) 0.053(5) Uiso 0.290(4) 1 d PDU B 4
F64' F 0.4624(10) 0.3860(11) 1.0027(3) 0.044(5) Uiso 0.290(4) 1 d PDU B 4
F65' F 0.5048(9) 0.3324(10) 0.9734(4) 0.057(6) Uiso 0.290(4) 1 d PDU B 4
F66' F 0.4631(11) 0.4277(9) 0.9670(4) 0.058(5) Uiso 0.290(4) 1 d PDU B 4
C31' C 0.3527(10) 0.2967(8) 0.9917(3) 0.062(5) Uiso 0.290(4) 1 d PDU B 4
F67' F 0.3365(13) 0.3282(11) 1.0126(3) 0.063(6) Uiso 0.290(4) 1 d PDU B 4
F68' F 0.4039(12) 0.2530(10) 0.9991(4) 0.073(6) Uiso 0.290(4) 1 d PDU B 4
F69' F 0.2914(10) 0.2631(10) 0.9852(4) 0.064(6) Uiso 0.290(4) 1 d PDU B 4
C32' C 0.3747(9) 0.3192(8) 0.9465(3) 0.056(5) Uiso 0.290(4) 1 d PDU B 4
F70' F 0.3768(13) 0.3684(9) 0.9295(3) 0.046(6) Uiso 0.290(4) 1 d PDU B 4
F71' F 0.3159(8) 0.2819(9) 0.9404(3) 0.031(5) Uiso 0.290(4) 1 d PDU B 4
F72' F 0.4344(8) 0.2815(8) 0.9422(3) 0.026(4) Uiso 0.290(4) 1 d PDU B 4
O2 O 0.5900(7) 0.8556(4) 0.7228(2) 0.040(4) Uiso 0.541(2) 1 d PDU A 1
C5 C 0.5822(6) 0.7867(6) 0.7249(2) 0.044(3) Uiso 0.541(2) 1 d PDU A 1
C6 C 0.5708(7) 0.7736(7) 0.7519(2) 0.052(4) Uiso 0.541(2) 1 d PDU A 1
F10 F 0.5160(8) 0.8131(8) 0.7588(3) 0.072(5) Uiso 0.541(2) 1 d PDU A 1
F11 F 0.5537(8) 0.7111(6) 0.7563(2) 0.055(4) Uiso 0.541(2) 1 d PDU A 1
F12 F 0.6335(7) 0.7870(7) 0.7654(2) 0.069(4) Uiso 0.541(2) 1 d PDU A 1
C7 C 0.5197(7) 0.7599(7) 0.7085(2) 0.054(4) Uiso 0.541(2) 1 d PDU A 1
F13 F 0.5245(10) 0.6933(6) 0.7045(3) 0.067(5) Uiso 0.541(2) 1 d PDU A 1
F14 F 0.4525(6) 0.7679(6) 0.7178(2) 0.062(3) Uiso 0.541(2) 1 d PDU A 1
F15 F 0.5158(9) 0.7880(8) 0.6859(2) 0.064(5) Uiso 0.541(2) 1 d PDU A 1
C8 C 0.6563(7) 0.7558(6) 0.7177(2) 0.051(4) Uiso 0.541(2) 1 d PDU A 1
F16 F 0.6571(7) 0.7511(6) 0.69312(19) 0.056(3) Uiso 0.541(2) 1 d PDU A 1
F17 F 0.7140(7) 0.7922(8) 0.7265(3) 0.061(6) Uiso 0.541(2) 1 d PDU A 1
F18 F 0.6648(7) 0.6931(6) 0.7263(3) 0.060(4) Uiso 0.541(2) 1 d PDU A 1
O3 O 0.5603(5) 0.9703(5) 0.75270(14) 0.025(2) Uiso 0.541(2) 1 d PDU A 1
C9 C 0.6046(6) 1.0071(6) 0.7692(2) 0.049(3) Uiso 0.541(2) 1 d PDU A 1
C10 C 0.6769(7) 0.9715(7) 0.7755(3) 0.071(4) Uiso 0.541(2) 1 d PDU A 1
F19 F 0.7301(5) 1.0120(5) 0.7858(2) 0.045(3) Uiso 0.541(2) 1 d PDU A 1
F20 F 0.7034(7) 0.9413(6) 0.7564(2) 0.067(4) Uiso 0.541(2) 1 d PDU A 1
F21 F 0.6660(9) 0.9227(7) 0.7922(3) 0.101(5) Uiso 0.541(2) 1 d PDU A 1
C11 C 0.6218(7) 1.0753(6) 0.7583(2) 0.056(4) Uiso 0.541(2) 1 d PDU A 1
F22 F 0.6438(7) 1.1199(6) 0.7761(2) 0.049(3) Uiso 0.541(2) 1 d PDU A 1
F23 F 0.5625(7) 1.1013(6) 0.7457(2) 0.066(4) Uiso 0.541(2) 1 d PDU A 1
F24 F 0.6748(7) 1.0731(7) 0.7431(2) 0.077(4) Uiso 0.541(2) 1 d PDU A 1
C12 C 0.5641(8) 1.0193(7) 0.7923(2) 0.078(5) Uiso 0.541(2) 1 d PDU A 1
F25 F 0.6152(7) 1.0323(6) 0.81167(19) 0.053(3) Uiso 0.541(2) 1 d PDU A 1
F26 F 0.5255(8) 0.9625(7) 0.7982(3) 0.074(4) Uiso 0.541(2) 1 d PDU A 1
F27 F 0.5136(8) 1.0699(8) 0.7876(3) 0.106(6) Uiso 0.541(2) 1 d PDU A 1
O4 O 0.4586(5) 0.9256(7) 0.7165(2) 0.047(4) Uiso 0.541(2) 1 d PDU A 1
C13 C 0.3930(7) 0.9537(6) 0.7150(2) 0.054(3) Uiso 0.541(2) 1 d PDU A 1
C14 C 0.3476(8) 0.9132(8) 0.6946(3) 0.079(5) Uiso 0.541(2) 1 d PDU A 1
F28 F 0.4009(10) 0.8896(9) 0.6793(3) 0.116(7) Uiso 0.541(2) 1 d PDU A 1
F29 F 0.3223(10) 0.8565(8) 0.7059(4) 0.110(7) Uiso 0.541(2) 1 d PDU A 1
F30 F 0.2990(8) 0.9478(8) 0.6828(3) 0.088(5) Uiso 0.541(2) 1 d PDU A 1
C15 C 0.3523(8) 0.9578(8) 0.7376(3) 0.086(5) Uiso 0.541(2) 1 d PDU A 1
F31 F 0.3674(10) 0.9094(9) 0.7542(3) 0.080(6) Uiso 0.541(2) 1 d PDU A 1
F32 F 0.3702(12) 1.0239(9) 0.7467(4) 0.142(8) Uiso 0.541(2) 1 d PDU A 1
F33 F 0.2757(7) 0.9556(9) 0.7294(4) 0.098(5) Uiso 0.541(2) 1 d PDU A 1
C16 C 0.3968(8) 1.0273(7) 0.7058(3) 0.080(4) Uiso 0.541(2) 1 d PDU A 1
F34 F 0.4499(8) 1.0633(7) 0.7176(3) 0.061(5) Uiso 0.541(2) 1 d PDU A 1
F35 F 0.4056(12) 1.0305(10) 0.6814(3) 0.120(7) Uiso 0.541(2) 1 d PDU A 1
F36 F 0.3327(7) 1.0605(7) 0.7101(3) 0.067(4) Uiso 0.541(2) 1 d PDU A 1
O2' O 0.5837(8) 0.8522(4) 0.7190(3) 0.035(4) Uiso 0.459(2) 1 d PDU A 2
C5' C 0.5809(7) 0.7864(7) 0.7255(2) 0.045(3) Uiso 0.459(2) 1 d PDU A 2
C6' C 0.5245(7) 0.7740(7) 0.7439(2) 0.046(4) Uiso 0.459(2) 1 d PDU A 2
F10' F 0.5329(9) 0.8176(7) 0.7625(3) 0.051(5) Uiso 0.459(2) 1 d PDU A 2
F11' F 0.5302(9) 0.7133(6) 0.7539(3) 0.051(4) Uiso 0.459(2) 1 d PDU A 2
F12' F 0.4565(6) 0.7756(7) 0.7328(3) 0.060(4) Uiso 0.459(2) 1 d PDU A 2
C7' C 0.5608(8) 0.7490(7) 0.7012(3) 0.054(4) Uiso 0.459(2) 1 d PDU A 2
F13' F 0.5395(12) 0.6869(8) 0.7054(4) 0.078(7) Uiso 0.459(2) 1 d PDU A 2
F14' F 0.6190(8) 0.7470(8) 0.6877(3) 0.067(4) Uiso 0.459(2) 1 d PDU A 2
F15' F 0.5053(11) 0.7805(12) 0.6882(3) 0.086(8) Uiso 0.459(2) 1 d PDU A 2
C8' C 0.6581(7) 0.7648(7) 0.7360(2) 0.054(4) Uiso 0.459(2) 1 d PDU A 2
F16' F 0.6637(9) 0.6974(6) 0.7368(3) 0.073(5) Uiso 0.459(2) 1 d PDU A 2
F17' F 0.7114(8) 0.7861(10) 0.7224(3) 0.055(6) Uiso 0.459(2) 1 d PDU A 2
F18' F 0.6712(8) 0.7840(7) 0.7596(2) 0.058(4) Uiso 0.459(2) 1 d PDU A 2
O3' O 0.5853(8) 0.9554(7) 0.75286(18) 0.055(4) Uiso 0.459(2) 1 d PDU A 2
C9' C 0.6076(7) 0.9958(7) 0.7718(2) 0.052(4) Uiso 0.459(2) 1 d PDU A 2
C10' C 0.6875(8) 0.9834(8) 0.7806(3) 0.081(5) Uiso 0.459(2) 1 d PDU A 2
F19' F 0.7344(9) 1.0144(10) 0.7673(4) 0.110(6) Uiso 0.459(2) 1 d PDU A 2
F20' F 0.7003(12) 1.0033(11) 0.8044(3) 0.123(7) Uiso 0.459(2) 1 d PDU A 2
F21' F 0.7035(10) 0.9171(7) 0.7811(3) 0.088(5) Uiso 0.459(2) 1 d PDU A 2
C11' C 0.5909(8) 1.0677(7) 0.7666(3) 0.054(4) Uiso 0.459(2) 1 d PDU A 2
F22' F 0.6247(9) 1.1104(7) 0.7830(3) 0.068(5) Uiso 0.459(2) 1 d PDU A 2
F23' F 0.6111(10) 1.0869(8) 0.7441(3) 0.080(5) Uiso 0.459(2) 1 d PDU A 2
F24' F 0.5188(7) 1.0829(8) 0.7674(3) 0.078(5) Uiso 0.459(2) 1 d PDU A 2
C12' C 0.5626(8) 0.9741(8) 0.7943(3) 0.077(6) Uiso 0.459(2) 1 d PDU A 2
F25' F 0.5656(12) 1.0269(10) 0.8102(3) 0.117(7) Uiso 0.459(2) 1 d PDU A 2
F26' F 0.4916(8) 0.9626(10) 0.7846(4) 0.103(6) Uiso 0.459(2) 1 d PDU A 2
F27' F 0.5981(9) 0.9181(7) 0.8029(3) 0.076(5) Uiso 0.459(2) 1 d PDU A 2
O4' O 0.4597(5) 0.9305(8) 0.7198(3) 0.056(5) Uiso 0.459(2) 1 d PDU A 2
C13' C 0.3893(7) 0.9548(7) 0.7165(2) 0.056(3) Uiso 0.459(2) 1 d PDU A 2
C14' C 0.3394(8) 0.9079(8) 0.7008(3) 0.071(5) Uiso 0.459(2) 1 d PDU A 2
F28' F 0.3674(8) 0.8886(7) 0.6796(2) 0.052(4) Uiso 0.459(2) 1 d PDU A 2
F29' F 0.3241(8) 0.8552(6) 0.7158(3) 0.057(4) Uiso 0.459(2) 1 d PDU A 2
F30' F 0.2737(7) 0.9400(7) 0.6937(3) 0.059(4) Uiso 0.459(2) 1 d PDU A 2
C15' C 0.3626(8) 0.9589(8) 0.7421(3) 0.079(5) Uiso 0.459(2) 1 d PDU A 2
F31' F 0.3804(12) 0.8961(9) 0.7534(4) 0.089(7) Uiso 0.459(2) 1 d PDU A 2
F32' F 0.3992(8) 1.0102(7) 0.7542(3) 0.064(4) Uiso 0.459(2) 1 d PDU A 2
F33' F 0.2870(7) 0.9666(8) 0.7410(3) 0.058(4) Uiso 0.459(2) 1 d PDU A 2
C16' C 0.3946(9) 1.0208(7) 0.7032(3) 0.081(5) Uiso 0.459(2) 1 d PDU A 2
F34' F 0.4525(8) 1.0597(8) 0.7111(3) 0.055(5) Uiso 0.459(2) 1 d PDU A 2
F35' F 0.4088(11) 1.0062(10) 0.6782(2) 0.081(6) Uiso 0.459(2) 1 d PDU A 2
F36' F 0.3340(9) 1.0591(9) 0.7019(4) 0.077(6) Uiso 0.459(2) 1 d PDU A 2
Al1A Al 0.2666(3) 0.5599(3) 0.54943(9) 0.0301(11) Uiso 0.541(2) 1 d PDU A 7
O1A O 0.1845(6) 0.5999(7) 0.5526(3) 0.073(4) Uiso 0.541(2) 1 d PDU A 7
C1A C 0.1283(8) 0.6426(7) 0.5494(3) 0.065(4) Uiso 0.541(2) 1 d PDU A 7
C2A C 0.1151(9) 0.6640(8) 0.5225(3) 0.086(5) Uiso 0.541(2) 1 d PDU A 7
F1A F 0.1534(11) 0.7166(9) 0.5177(4) 0.132(7) Uiso 0.541(2) 1 d PDU A 7
F2A F 0.0438(8) 0.6742(10) 0.5174(3) 0.098(6) Uiso 0.541(2) 1 d PDU A 7
F3A F 0.1332(11) 0.6170(9) 0.5076(3) 0.106(7) Uiso 0.541(2) 1 d PDU A 7
C3A C 0.1446(8) 0.7047(7) 0.5660(3) 0.080(5) Uiso 0.541(2) 1 d PDU A 7
F4A F 0.2158(8) 0.7205(9) 0.5644(3) 0.113(5) Uiso 0.541(2) 1 d PDU A 7
F5A F 0.1325(10) 0.6851(9) 0.5893(3) 0.108(5) Uiso 0.541(2) 1 d PDU A 7
F6A F 0.0992(10) 0.7539(8) 0.5588(3) 0.113(6) Uiso 0.541(2) 1 d PDU A 7
C4A C 0.0548(8) 0.6117(8) 0.5574(3) 0.109(7) Uiso 0.541(2) 1 d PDU A 7
F7A F 0.0075(9) 0.6573(9) 0.5620(4) 0.121(6) Uiso 0.541(2) 1 d PDU A 7
F8A F 0.0655(11) 0.5764(9) 0.5766(3) 0.123(7) Uiso 0.541(2) 1 d PDU A 7
F9A F 0.0248(12) 0.5762(11) 0.5395(4) 0.169(9) Uiso 0.541(2) 1 d PDU A 7
O2A O 0.3222(7) 0.5705(7) 0.5761(2) 0.066(4) Uiso 0.541(2) 1 d PDU A 7
C5A C 0.3416(7) 0.5625(6) 0.6009(3) 0.058(4) Uiso 0.541(2) 1 d PDU A 7
C6A C 0.3421(8) 0.6313(7) 0.6129(3) 0.071(5) Uiso 0.541(2) 1 d PDU A 7
F10A F 0.3765(9) 0.6285(8) 0.6353(3) 0.087(5) Uiso 0.541(2) 1 d PDU A 7
F11A F 0.2725(8) 0.6520(8) 0.6148(3) 0.082(4) Uiso 0.541(2) 1 d PDU A 7
F12A F 0.3764(8) 0.6753(7) 0.5999(3) 0.076(4) Uiso 0.541(2) 1 d PDU A 7
C7A C 0.4181(7) 0.5302(7) 0.6037(3) 0.064(4) Uiso 0.541(2) 1 d PDU A 7
F13A F 0.4215(10) 0.4802(8) 0.5868(3) 0.083(6) Uiso 0.541(2) 1 d PDU A 7
F14A F 0.4711(7) 0.5745(7) 0.5999(3) 0.069(4) Uiso 0.541(2) 1 d PDU A 7
F15A F 0.4310(9) 0.5017(8) 0.6260(3) 0.080(5) Uiso 0.541(2) 1 d PDU A 7
C8A C 0.2860(8) 0.5172(7) 0.6123(3) 0.065(5) Uiso 0.541(2) 1 d PDU A 7
F16A F 0.2167(7) 0.5304(8) 0.6045(3) 0.090(5) Uiso 0.541(2) 1 d PDU A 7
F17A F 0.2877(7) 0.5238(7) 0.6366(2) 0.072(4) Uiso 0.541(2) 1 d PDU A 7
F18A F 0.2972(9) 0.4534(6) 0.6077(3) 0.088(5) Uiso 0.541(2) 1 d PDU A 7
O3A O 0.2488(8) 0.4773(5) 0.5452(3) 0.075(4) Uiso 0.541(2) 1 d PDU A 7
C9A C 0.2283(8) 0.4212(8) 0.5353(3) 0.084(4) Uiso 0.541(2) 1 d PDU A 7
C10A C 0.2744(9) 0.3647(7) 0.5480(3) 0.087(5) Uiso 0.541(2) 1 d PDU A 7
F19A F 0.2622(12) 0.3065(8) 0.5358(3) 0.120(7) Uiso 0.541(2) 1 d PDU A 7
F20A F 0.2562(11) 0.3565(9) 0.5713(3) 0.107(6) Uiso 0.541(2) 1 d PDU A 7
F21A F 0.3468(8) 0.3792(10) 0.5488(4) 0.128(6) Uiso 0.541(2) 1 d PDU A 7
C11A C 0.2392(9) 0.4213(8) 0.5080(3) 0.102(6) Uiso 0.541(2) 1 d PDU A 7
F22A F 0.2047(12) 0.3691(9) 0.4965(4) 0.140(8) Uiso 0.541(2) 1 d PDU A 7
F23A F 0.2141(9) 0.4780(8) 0.4968(3) 0.098(5) Uiso 0.541(2) 1 d PDU A 7
F24A F 0.3139(9) 0.4163(11) 0.5047(4) 0.138(6) Uiso 0.541(2) 1 d PDU A 7
C12A C 0.1466(9) 0.4089(9) 0.5400(3) 0.130(7) Uiso 0.541(2) 1 d PDU A 7
F25A F 0.1383(12) 0.3417(9) 0.5415(4) 0.150(8) Uiso 0.541(2) 1 d PDU A 7
F26A F 0.1068(12) 0.4380(12) 0.5205(4) 0.179(9) Uiso 0.541(2) 1 d PDU A 7
F27A F 0.1370(13) 0.4401(12) 0.5620(4) 0.173(9) Uiso 0.541(2) 1 d PDU A 7
O4A O 0.3103(7) 0.5903(7) 0.5252(2) 0.069(4) Uiso 0.541(2) 1 d PDU A 7
C13A C 0.3667(8) 0.6213(7) 0.5152(3) 0.073(5) Uiso 0.541(2) 1 d PDU A 7
C14A C 0.3479(10) 0.6961(7) 0.5117(3) 0.092(7) Uiso 0.541(2) 1 d PDU A 7
F28A F 0.2965(9) 0.6990(9) 0.4925(3) 0.105(6) Uiso 0.541(2) 1 d PDU A 7
F29A F 0.4080(9) 0.7278(9) 0.5074(4) 0.125(7) Uiso 0.541(2) 1 d PDU A 7
F30A F 0.3194(11) 0.7172(9) 0.5322(3) 0.130(7) Uiso 0.541(2) 1 d PDU A 7
C15A C 0.4388(8) 0.6157(8) 0.5315(3) 0.104(7) Uiso 0.541(2) 1 d PDU A 7
F31A F 0.4934(9) 0.6325(10) 0.5187(4) 0.130(7) Uiso 0.541(2) 1 d PDU A 7
F32A F 0.4416(9) 0.6539(8) 0.5504(3) 0.102(5) Uiso 0.541(2) 1 d PDU A 7
F33A F 0.4475(11) 0.5536(8) 0.5387(4) 0.125(7) Uiso 0.541(2) 1 d PDU A 7
C16A C 0.3808(10) 0.5918(9) 0.4899(3) 0.107(7) Uiso 0.541(2) 1 d PDU A 7
F34A F 0.4215(9) 0.6330(8) 0.4776(3) 0.103(6) Uiso 0.541(2) 1 d PDU A 7
F35A F 0.4163(10) 0.5325(8) 0.4944(4) 0.134(7) Uiso 0.541(2) 1 d PDU A 7
F36A F 0.3143(9) 0.5815(10) 0.4774(3) 0.121(7) Uiso 0.541(2) 1 d PDU A 7
C77A C 0.0941(13) 0.4080(18) 0.6106(5) 0.102(6) Uiso 0.541(2) 1 d PDU A 7
H77A H 0.1202 0.4335 0.5984 0.123 Uiso 0.541(2) 1 calc PR A 7
H77B H 0.0822 0.3636 0.6035 0.123 Uiso 0.541(2) 1 calc PR A 7
Cl1A Cl 0.0130(6) 0.4483(7) 0.6154(2) 0.138(4) Uiso 0.541(2) 1 d PDU A 7
Cl2A Cl 0.1532(7) 0.3972(8) 0.6363(3) 0.154(4) Uiso 0.541(2) 1 d PDU A 7
C78A C 0.1551(12) 0.5762(16) 0.4470(5) 0.089(7) Uiso 0.541(2) 1 d PDU A 7
H78A H 0.1897 0.5383 0.4460 0.107 Uiso 0.541(2) 1 calc PR A 7
H78B H 0.1716 0.6026 0.4616 0.107 Uiso 0.541(2) 1 calc PR A 7
Cl3A Cl 0.1622(6) 0.6261(6) 0.4210(2) 0.102(4) Uiso 0.541(2) 1 d PDU A 7
Cl4A Cl 0.0693(6) 0.5449(6) 0.4513(2) 0.117(3) Uiso 0.541(2) 1 d PDU A 7
Al1B Al 0.2316(3) 0.5317(3) 0.57209(12) 0.0382(15) Uiso 0.459(2) 1 d PDU A 8
O1B O 0.1724(7) 0.5856(6) 0.5566(3) 0.054(4) Uiso 0.459(2) 1 d PDU A 8
C1B C 0.1564(8) 0.6463(7) 0.5462(3) 0.068(4) Uiso 0.459(2) 1 d PDU A 8
C2B C 0.0917(8) 0.6389(8) 0.5266(3) 0.070(5) Uiso 0.459(2) 1 d PDU A 8
F1B F 0.0660(10) 0.6993(8) 0.5195(3) 0.075(5) Uiso 0.459(2) 1 d PDU A 8
F2B F 0.1088(10) 0.6076(8) 0.5073(3) 0.071(5) Uiso 0.459(2) 1 d PDU A 8
F3B F 0.0361(10) 0.6067(11) 0.5347(4) 0.124(7) Uiso 0.459(2) 1 d PDU A 8
C3B C 0.1382(8) 0.6991(7) 0.5648(3) 0.080(5) Uiso 0.459(2) 1 d PDU A 8
F4B F 0.1410(10) 0.7606(7) 0.5545(3) 0.085(5) Uiso 0.459(2) 1 d PDU A 8
F5B F 0.1861(8) 0.6986(8) 0.5849(3) 0.071(4) Uiso 0.459(2) 1 d PDU A 8
F6B F 0.0698(8) 0.6899(9) 0.5723(3) 0.084(5) Uiso 0.459(2) 1 d PDU A 8
C4B C 0.2262(8) 0.6714(7) 0.5335(3) 0.065(6) Uiso 0.459(2) 1 d PDU A 8
F7B F 0.2572(9) 0.6250(8) 0.5218(3) 0.083(5) Uiso 0.459(2) 1 d PDU A 8
F8B F 0.2768(8) 0.6933(9) 0.5499(3) 0.086(5) Uiso 0.459(2) 1 d PDU A 8
F9B F 0.2094(10) 0.7198(8) 0.5189(3) 0.084(5) Uiso 0.459(2) 1 d PDU A 8
O2B O 0.2913(6) 0.5753(6) 0.5918(2) 0.052(4) Uiso 0.459(2) 1 d PDU A 8
C5B C 0.3568(8) 0.5796(7) 0.6060(3) 0.060(4) Uiso 0.459(2) 1 d PDU A 8
C6B C 0.3419(8) 0.6190(7) 0.6295(3) 0.075(5) Uiso 0.459(2) 1 d PDU A 8
F10B F 0.3055(9) 0.5812(8) 0.6440(3) 0.079(5) Uiso 0.459(2) 1 d PDU A 8
F11B F 0.3020(8) 0.6729(7) 0.6232(3) 0.062(4) Uiso 0.459(2) 1 d PDU A 8
F12B F 0.4051(9) 0.6392(9) 0.6405(3) 0.089(6) Uiso 0.459(2) 1 d PDU A 8
C7B C 0.3862(8) 0.5105(7) 0.6126(3) 0.061(5) Uiso 0.459(2) 1 d PDU A 8
F13B F 0.4373(8) 0.5160(9) 0.6322(3) 0.059(5) Uiso 0.459(2) 1 d PDU A 8
F14B F 0.3324(8) 0.4686(7) 0.6186(3) 0.071(4) Uiso 0.459(2) 1 d PDU A 8
F15B F 0.4229(9) 0.4830(8) 0.5943(3) 0.067(5) Uiso 0.459(2) 1 d PDU A 8
C8B C 0.4143(8) 0.6176(7) 0.5922(3) 0.067(6) Uiso 0.459(2) 1 d PDU A 8
F16B F 0.4820(7) 0.6109(8) 0.6023(3) 0.069(5) Uiso 0.459(2) 1 d PDU A 8
F17B F 0.4149(8) 0.5959(8) 0.5694(2) 0.069(4) Uiso 0.459(2) 1 d PDU A 8
F18B F 0.4006(8) 0.6818(6) 0.5912(3) 0.060(4) Uiso 0.459(2) 1 d PDU A 8
O3B O 0.2836(7) 0.4867(6) 0.5523(2) 0.050(4) Uiso 0.459(2) 1 d PDU A 8
C9B C 0.2959(8) 0.4352(8) 0.5378(3) 0.075(4) Uiso 0.459(2) 1 d PDU A 8
C10B C 0.2698(8) 0.3705(7) 0.5498(3) 0.085(5) Uiso 0.459(2) 1 d PDU A 8
F19B F 0.2993(8) 0.3160(6) 0.5388(3) 0.061(4) Uiso 0.459(2) 1 d PDU A 8
F20B F 0.2923(9) 0.3667(8) 0.5736(2) 0.065(4) Uiso 0.459(2) 1 d PDU A 8
F21B F 0.1953(8) 0.3649(8) 0.5478(3) 0.081(5) Uiso 0.459(2) 1 d PDU A 8
C11B C 0.2502(9) 0.4450(8) 0.5134(3) 0.092(5) Uiso 0.459(2) 1 d PDU A 8
F22B F 0.2432(9) 0.3866(8) 0.5004(3) 0.075(5) Uiso 0.459(2) 1 d PDU A 8
F23B F 0.1809(8) 0.4680(9) 0.5166(3) 0.087(5) Uiso 0.459(2) 1 d PDU A 8
F24B F 0.2824(11) 0.4905(9) 0.4989(3) 0.103(6) Uiso 0.459(2) 1 d PDU A 8
C12B C 0.3776(8) 0.4290(8) 0.5340(3) 0.079(6) Uiso 0.459(2) 1 d PDU A 8
F25B F 0.3836(9) 0.3919(8) 0.5128(3) 0.077(5) Uiso 0.459(2) 1 d PDU A 8
F26B F 0.4085(9) 0.4910(8) 0.5318(3) 0.084(5) Uiso 0.459(2) 1 d PDU A 8
F27B F 0.4126(9) 0.3956(9) 0.5536(3) 0.090(5) Uiso 0.459(2) 1 d PDU A 8
O4B O 0.1808(7) 0.4754(6) 0.5878(2) 0.054(4) Uiso 0.459(2) 1 d PDU A 8
C13B C 0.1201(9) 0.4622(7) 0.6007(3) 0.081(5) Uiso 0.459(2) 1 d PDU A 8
C14B C 0.0790(9) 0.5257(8) 0.6062(3) 0.084(7) Uiso 0.459(2) 1 d PDU A 8
F28B F 0.0361(9) 0.5162(9) 0.6251(3) 0.092(6) Uiso 0.459(2) 1 d PDU A 8
F29B F 0.1269(9) 0.5748(7) 0.6127(3) 0.081(5) Uiso 0.459(2) 1 d PDU A 8
F30B F 0.0356(10) 0.5437(10) 0.5863(3) 0.106(6) Uiso 0.459(2) 1 d PDU A 8
C15B C 0.0694(8) 0.4132(8) 0.5860(3) 0.084(6) Uiso 0.459(2) 1 d PDU A 8
F31B F 0.0568(11) 0.4328(10) 0.5634(3) 0.104(6) Uiso 0.459(2) 1 d PDU A 8
F32B F 0.0976(10) 0.3533(7) 0.5862(3) 0.088(6) Uiso 0.459(2) 1 d PDU A 8
F33B F 0.0046(9) 0.4077(10) 0.5945(4) 0.113(7) Uiso 0.459(2) 1 d PDU A 8
C16B C 0.1498(10) 0.4291(9) 0.6249(3) 0.100(6) Uiso 0.459(2) 1 d PDU A 8
F34B F 0.2025(9) 0.3835(8) 0.6195(3) 0.094(6) Uiso 0.459(2) 1 d PDU A 8
F35B F 0.1817(11) 0.4769(10) 0.6395(3) 0.113(7) Uiso 0.459(2) 1 d PDU A 8
F36B F 0.0928(11) 0.3993(10) 0.6350(4) 0.124(7) Uiso 0.459(2) 1 d PDU A 8
C78B C 0.1902(17) 0.5746(17) 0.4543(5) 0.091(9) Uiso 0.459(2) 1 d PDU A 8
H78C H 0.2383 0.5512 0.4554 0.109 Uiso 0.459(2) 1 calc PR A 8
H78D H 0.1901 0.6072 0.4679 0.109 Uiso 0.459(2) 1 calc PR A 8
Cl3B Cl 0.1760(4) 0.6159(4) 0.42559(15) 0.0461(19) Uiso 0.459(2) 1 d PDU A 8
Cl4B Cl 0.1174(8) 0.5167(7) 0.4565(3) 0.133(4) Uiso 0.459(2) 1 d PDU A 8
Se1A Se 0.69787(5) 0.43380(5) 0.617484(17) 0.0312(2) Uani 1 1 d . . .
Se2A Se 0.56185(6) 0.37679(5) 0.614452(18) 0.0329(2) Uani 1 1 d . . .
S1A S 0.83653(14) 0.49650(13) 0.62342(5) 0.0382(6) Uani 1 1 d . . .
S2A S 0.41942(14) 0.32272(13) 0.61242(5) 0.0373(6) Uani 1 1 d . . .
C33A C 0.6833(6) 0.4988(5) 0.59065(18) 0.039(2) Uani 1 1 d . . .
C34A C 0.6173(8) 0.4941(7) 0.5767(2) 0.063(4) Uani 1 1 d . . .
H34A H 0.5836 0.4590 0.5794 0.076 Uiso 1 1 calc R . .
C35A C 0.6006(11) 0.5431(9) 0.5581(3) 0.093(6) Uani 1 1 d . . .
H35A H 0.5527 0.5451 0.5499 0.111 Uiso 1 1 calc R . .
C36A C 0.6531(10) 0.5866(7) 0.5524(2) 0.082(5) Uani 1 1 d . . .
H36A H 0.6448 0.6146 0.5385 0.099 Uiso 1 1 calc R . .
C37A C 0.7724(8) 0.6384(6) 0.5603(2) 0.051(3) Uani 1 1 d . . .
H37A H 0.7604 0.6676 0.5469 0.061 Uiso 1 1 calc R . .
C38A C 0.8368(10) 0.6427(7) 0.5723(3) 0.080(5) Uani 1 1 d . . .
H38A H 0.8703 0.6764 0.5680 0.097 Uiso 1 1 calc R . .
C39A C 0.8586(7) 0.5969(6) 0.5923(3) 0.056(3) Uani 1 1 d . . .
H39A H 0.9066 0.5992 0.6004 0.068 Uiso 1 1 calc R . .
C40A C 0.8089(6) 0.5507(5) 0.59910(18) 0.038(2) Uani 1 1 d . . .
C41A C 0.7382(6) 0.5455(5) 0.58592(17) 0.040(2) Uani 1 1 d . . .
C42A C 0.7208(7) 0.5910(5) 0.5669(2) 0.047(3) Uani 1 1 d . . .
C43A C 0.6686(5) 0.4819(4) 0.64536(16) 0.0254(18) Uani 1 1 d . . .
C44A C 0.6179(5) 0.5342(5) 0.6429(2) 0.042(3) Uani 1 1 d . . .
H44A H 0.5982 0.5479 0.6272 0.050 Uiso 1 1 calc R . .
C45A C 0.5970(6) 0.5653(6) 0.6638(3) 0.053(3) Uani 1 1 d . . .
H45A H 0.5610 0.5997 0.6628 0.064 Uiso 1 1 calc R . .
C46A C 0.6299(7) 0.5455(7) 0.6864(2) 0.054(3) Uani 1 1 d . . .
H46A H 0.6169 0.5678 0.7008 0.065 Uiso 1 1 calc R . .
C47A C 0.6797(7) 0.4953(6) 0.6886(2) 0.049(3) Uani 1 1 d . . .
H47A H 0.7017 0.4834 0.7043 0.059 Uiso 1 1 calc R . .
C48A C 0.6987(6) 0.4613(5) 0.66779(17) 0.034(2) Uani 1 1 d . . .
H48A H 0.7318 0.4246 0.6691 0.041 Uiso 1 1 calc R . .
C49A C 0.8345(5) 0.5475(5) 0.64943(19) 0.037(2) Uani 1 1 d . . .
C50A C 0.7900(5) 0.6057(5) 0.64986(19) 0.035(2) Uani 1 1 d . . .
H50A H 0.7626 0.6207 0.6355 0.042 Uiso 1 1 calc R . .
C51A C 0.7877(6) 0.6397(5) 0.6717(2) 0.044(3) Uani 1 1 d . . .
H51A H 0.7575 0.6782 0.6725 0.053 Uiso 1 1 calc R . .
C52A C 0.8299(8) 0.6179(7) 0.6930(2) 0.061(4) Uani 1 1 d . . .
H52A H 0.8301 0.6433 0.7077 0.073 Uiso 1 1 calc R . .
C53A C 0.8702(7) 0.5609(7) 0.6925(2) 0.058(3) Uani 1 1 d . . .
H53A H 0.8957 0.5451 0.7071 0.070 Uiso 1 1 calc R . .
C54A C 0.8745(6) 0.5250(7) 0.6703(2) 0.054(3) Uani 1 1 d . . .
H54A H 0.9043 0.4862 0.6698 0.065 Uiso 1 1 calc R . .
C55A C 0.5780(7) 0.3066(6) 0.5913(2) 0.052(3) Uani 1 1 d . . .
C56A C 0.6454(8) 0.3031(8) 0.5820(3) 0.078(5) Uani 1 1 d . . .
H56A H 0.6827 0.3344 0.5870 0.094 Uiso 1 1 calc R . .
C57A C 0.6598(9) 0.2537(9) 0.5649(3) 0.097(6) Uani 1 1 d . . .
H57A H 0.7069 0.2516 0.5584 0.117 Uiso 1 1 calc R . .
C58A C 0.6079(9) 0.2096(7) 0.5577(3) 0.076(5) Uani 1 1 d . . .
H58A H 0.6189 0.1768 0.5459 0.091 Uiso 1 1 calc R . .
C59A C 0.4818(8) 0.1637(6) 0.5592(2) 0.052(3) Uani 1 1 d . . .
H59A H 0.4916 0.1310 0.5473 0.062 Uiso 1 1 calc R . .
C60A C 0.4179(9) 0.1638(6) 0.5677(2) 0.063(4) Uani 1 1 d . . .
H60A H 0.3833 0.1301 0.5628 0.075 Uiso 1 1 calc R . .
C61A C 0.3984(7) 0.2123(6) 0.5842(2) 0.052(3) Uani 1 1 d . . .
H61A H 0.3499 0.2129 0.5897 0.062 Uiso 1 1 calc R . .
C62A C 0.4496(6) 0.2603(5) 0.59279(19) 0.039(2) Uani 1 1 d . . .
C63A C 0.5203(6) 0.2605(5) 0.58402(17) 0.035(2) Uani 1 1 d . . .
C64A C 0.5396(7) 0.2099(6) 0.5665(2) 0.050(3) Uani 1 1 d . . .
C65A C 0.5854(6) 0.3339(5) 0.64538(19) 0.037(2) Uani 1 1 d . . .
C66A C 0.6302(6) 0.2800(6) 0.6478(3) 0.051(3) Uani 1 1 d . . .
H66A H 0.6524 0.2618 0.6340 0.061 Uiso 1 1 calc R . .
C67A C 0.6426(7) 0.2528(7) 0.6704(3) 0.063(4) Uani 1 1 d . . .
H67A H 0.6741 0.2152 0.6725 0.076 Uiso 1 1 calc R . .
C68A C 0.6106(8) 0.2783(8) 0.6904(3) 0.075(5) Uani 1 1 d . . .
H68A H 0.6195 0.2584 0.7061 0.090 Uiso 1 1 calc R . .
C69A C 0.5654(7) 0.3331(7) 0.6875(2) 0.057(3) Uani 1 1 d . . .
H69A H 0.5437 0.3511 0.7013 0.068 Uiso 1 1 calc R . .
C70A C 0.5516(6) 0.3612(5) 0.6657(2) 0.041(2) Uani 1 1 d . . .
H70A H 0.5198 0.3987 0.6638 0.049 Uiso 1 1 calc R . .
C71A C 0.4015(5) 0.2792(6) 0.64007(19) 0.039(2) Uani 1 1 d . . .
C72A C 0.4406(5) 0.2232(5) 0.64779(19) 0.034(2) Uani 1 1 d . . .
H72A H 0.4785 0.2059 0.6385 0.041 Uiso 1 1 calc R . .
C73A C 0.4239(7) 0.1931(5) 0.6692(2) 0.045(3) Uani 1 1 d . . .
H73A H 0.4487 0.1535 0.6745 0.054 Uiso 1 1 calc R . .
C74A C 0.3704(7) 0.2209(6) 0.6829(2) 0.048(3) Uani 1 1 d . . .
H74A H 0.3593 0.2000 0.6977 0.058 Uiso 1 1 calc R . .
C75A C 0.3334(7) 0.2772(6) 0.6756(2) 0.054(3) Uani 1 1 d . . .
H75A H 0.2974 0.2957 0.6854 0.065 Uiso 1 1 calc R . .
C76A C 0.3495(6) 0.3075(6) 0.6535(2) 0.045(3) Uani 1 1 d . . .
H76A H 0.3245 0.3469 0.6480 0.054 Uiso 1 1 calc R . .
Se1B Se 0.20135(6) 0.93713(5) 0.631635(17) 0.0353(3) Uani 1 1 d . A .
Se2B Se 0.10880(5) 0.83225(5) 0.62736(2) 0.0396(3) Uani 1 1 d D . .
S1B S 0.28633(14) 1.05365(13) 0.63664(4) 0.0356(6) Uani 1 1 d . A .
S2B S -0.00288(15) 0.73339(15) 0.62484(6) 0.0515(8) Uani 1 1 d D . .
C33B C 0.2781(6) 0.9092(5) 0.61116(16) 0.033(2) Uani 1 1 d . . .
C34B C 0.2707(7) 0.8487(6) 0.5993(2) 0.053(3) Uani 1 1 d . A .
H34B H 0.2264 0.8238 0.6000 0.064 Uiso 1 1 calc R . .
C35B C 0.3284(6) 0.8240(6) 0.5864(2) 0.047(3) Uani 1 1 d . . .
H35B H 0.3238 0.7815 0.5788 0.056 Uiso 1 1 calc R A .
C36B C 0.3928(6) 0.8610(5) 0.58443(18) 0.039(2) Uani 1 1 d . A .
H36B H 0.4311 0.8445 0.5751 0.047 Uiso 1 1 calc R . .
C37B C 0.4655(5) 0.9604(6) 0.5946(2) 0.043(3) Uani 1 1 d . A .
H37B H 0.5044 0.9422 0.5860 0.051 Uiso 1 1 calc R . .
C38B C 0.4748(6) 1.0198(6) 0.6045(3) 0.055(3) Uani 1 1 d . . .
H38B H 0.5191 1.0439 0.6026 0.066 Uiso 1 1 calc R . .
C39B C 0.4192(6) 1.0473(6) 0.6177(2) 0.043(3) Uani 1 1 d . A .
H39B H 0.4265 1.0892 0.6256 0.052 Uiso 1 1 calc R . .
C40B C 0.3542(5) 1.0137(5) 0.61936(17) 0.034(2) Uani 1 1 d . . .
C41B C 0.3423(5) 0.9493(4) 0.60957(16) 0.0278(19) Uani 1 1 d . A .
C42B C 0.4004(5) 0.9219(5) 0.59624(19) 0.037(2) Uani 1 1 d . . .
C43B C 0.1333(5) 0.9833(5) 0.60895(17) 0.032(2) Uani 1 1 d . . .
C44B C 0.0928(6) 1.0322(6) 0.6188(2) 0.042(3) Uani 1 1 d . A .
H44B H 0.0980 1.0422 0.6358 0.050 Uiso 1 1 calc R . .
C45B C 0.0436(6) 1.0669(6) 0.6029(2) 0.051(3) Uani 1 1 d . . .
H45B H 0.0154 1.1020 0.6092 0.062 Uiso 1 1 calc R A .
C46B C 0.0347(6) 1.0522(7) 0.5789(2) 0.052(3) Uani 1 1 d . A .
H46B H 0.0004 1.0770 0.5686 0.063 Uiso 1 1 calc R . .
C47B C 0.0750(5) 1.0012(6) 0.56898(19) 0.042(3) Uani 1 1 d . . .
H47B H 0.0686 0.9908 0.5520 0.050 Uiso 1 1 calc R A .
C48B C 0.1255(5) 0.9654(5) 0.58472(18) 0.033(2) Uani 1 1 d . A .
H48B H 0.1535 0.9298 0.5787 0.040 Uiso 1 1 calc R . .
C49B C 0.2492(5) 1.1137(5) 0.61564(19) 0.035(2) Uani 1 1 d . . .
C50B C 0.2266(7) 1.1729(6) 0.6255(2) 0.052(3) Uani 1 1 d . A .
H50B H 0.2334 1.1802 0.6427 0.062 Uiso 1 1 calc R . .
C51B C 0.1945(8) 1.2210(7) 0.6106(4) 0.090(6) Uani 1 1 d . . .
H51B H 0.1781 1.2613 0.6175 0.108 Uiso 1 1 calc R A .
C52B C 0.1852(9) 1.2103(7) 0.5840(4) 0.077(5) Uani 1 1 d . A .
H52B H 0.1644 1.2436 0.5733 0.092 Uiso 1 1 calc R . .
C53B C 0.2080(7) 1.1502(7) 0.5753(2) 0.058(3) Uani 1 1 d . . .
H53B H 0.2006 1.1412 0.5582 0.069 Uiso 1 1 calc R A .
C54B C 0.2413(5) 1.1019(5) 0.59050(19) 0.037(2) Uani 1 1 d . A .
H54B H 0.2585 1.0615 0.5839 0.044 Uiso 1 1 calc R . .
C55B C 0.1630(12) 0.7642(10) 0.6465(3) 0.029(5) Uiso 0.541(2) 1 d PD A 7
C56B C 0.2321(16) 0.7793(15) 0.6562(4) 0.034(6) Uiso 0.541(2) 1 d PD A 7
H56B H 0.2528 0.8218 0.6534 0.041 Uiso 0.541(2) 1 calc PR A 7
C57B C 0.2736(11) 0.7305(10) 0.6706(3) 0.028(4) Uiso 0.541(2) 1 d PD A 7
H57B H 0.3214 0.7409 0.6778 0.034 Uiso 0.541(2) 1 calc PR A 7
C58B C 0.2428(11) 0.6675(11) 0.6739(4) 0.034(4) Uiso 0.541(2) 1 d PD A 7
H58B H 0.2714 0.6349 0.6828 0.041 Uiso 0.541(2) 1 calc PR A 7
C59B C 0.1415(10) 0.5895(10) 0.6691(4) 0.035(4) Uiso 0.541(2) 1 d PD A 7
H59B H 0.1693 0.5584 0.6791 0.042 Uiso 0.541(2) 1 calc PR A 7
C60B C 0.0740(10) 0.5733(10) 0.6597(4) 0.036(4) Uiso 0.541(2) 1 d PD A 7
H60B H 0.0552 0.5300 0.6625 0.044 Uiso 0.541(2) 1 calc PR A 7
C61B C 0.0304(11) 0.6189(10) 0.6457(4) 0.037(4) Uiso 0.541(2) 1 d PD A 7
H61B H -0.0185 0.6081 0.6396 0.045 Uiso 0.541(2) 1 calc PR A 7
C62B C 0.0597(10) 0.6769(10) 0.6413(4) 0.033(5) Uiso 0.541(2) 1 d PD A 7
C63B C 0.1311(11) 0.6965(11) 0.6499(4) 0.032(5) Uiso 0.541(2) 1 d PD A 7
C64B C 0.1707(11) 0.6504(10) 0.6645(4) 0.032(4) Uiso 0.541(2) 1 d PD A 7
C55D C 0.1606(17) 0.7732(14) 0.6507(3) 0.041(8) Uiso 0.459(2) 1 d PD A 8
C56D C 0.229(3) 0.788(2) 0.6600(6) 0.058(11) Uiso 0.459(2) 1 d PD A 8
H56D H 0.2492 0.8289 0.6553 0.069 Uiso 0.459(2) 1 calc PR A 8
C57D C 0.2708(16) 0.7493(14) 0.6752(5) 0.045(7) Uiso 0.459(2) 1 d PD A 8
H57D H 0.3179 0.7640 0.6817 0.054 Uiso 0.459(2) 1 calc PR A 8
C58D C 0.2439(15) 0.6878(15) 0.6811(5) 0.046(7) Uiso 0.459(2) 1 d PD A 8
H58D H 0.2743 0.6584 0.6910 0.056 Uiso 0.459(2) 1 calc PR A 8
C59D C 0.1396(16) 0.6079(16) 0.6799(6) 0.058(7) Uiso 0.459(2) 1 d PD A 8
H59D H 0.1695 0.5797 0.6904 0.069 Uiso 0.459(2) 1 calc PR A 8
C60D C 0.0707(16) 0.5875(16) 0.6731(6) 0.061(7) Uiso 0.459(2) 1 d PD A 8
H60D H 0.0527 0.5461 0.6786 0.074 Uiso 0.459(2) 1 calc PR A 8
C61D C 0.0262(16) 0.6291(14) 0.6577(6) 0.054(7) Uiso 0.459(2) 1 d PD A 8
H61D H -0.0233 0.6164 0.6533 0.065 Uiso 0.459(2) 1 calc PR A 8
C62D C 0.0534(13) 0.6893(12) 0.6487(4) 0.038(6) Uiso 0.459(2) 1 d PD A 8
C63D C 0.1252(15) 0.7119(14) 0.6560(5) 0.039(7) Uiso 0.459(2) 1 d PD A 8
C64D C 0.1697(15) 0.6671(15) 0.6726(5) 0.049(7) Uiso 0.459(2) 1 d PD A 8
C65B C 0.0522(5) 0.8779(5) 0.65016(19) 0.035(2) Uani 1 1 d . A .
C66B C 0.0726(6) 0.8792(5) 0.6751(2) 0.039(2) Uani 1 1 d . . .
H66B H 0.1160 0.8567 0.6814 0.047 Uiso 1 1 calc R A .
C67B C 0.0307(8) 0.9123(6) 0.6903(2) 0.059(4) Uani 1 1 d . A .
H67B H 0.0443 0.9136 0.7074 0.071 Uiso 1 1 calc R . .
C68B C -0.0339(7) 0.9454(6) 0.6807(2) 0.049(3) Uani 1 1 d . . .
H68B H -0.0631 0.9690 0.6915 0.059 Uiso 1 1 calc R A .
C69B C -0.0549(6) 0.9444(6) 0.6569(2) 0.051(3) Uani 1 1 d . A .
H69B H -0.0992 0.9659 0.6509 0.061 Uiso 1 1 calc R . .
C70B C -0.0107(6) 0.9112(6) 0.6404(2) 0.044(3) Uani 1 1 d . . .
H70B H -0.0234 0.9116 0.6233 0.053 Uiso 1 1 calc R A .
C71B C -0.0732(6) 0.7598(5) 0.6442(3) 0.047(3) Uani 1 1 d . A .
C72B C -0.0612(7) 0.7610(6) 0.6687(3) 0.058(3) Uani 1 1 d . . .
H72B H -0.0164 0.7445 0.6765 0.070 Uiso 1 1 calc R A .
C73B C -0.1186(8) 0.7881(6) 0.6833(3) 0.073(5) Uani 1 1 d . A .
H73B H -0.1124 0.7902 0.7007 0.087 Uiso 1 1 calc R . .
C74B C -0.1826(8) 0.8108(6) 0.6707(4) 0.080(5) Uani 1 1 d . . .
H74B H -0.2211 0.8283 0.6797 0.096 Uiso 1 1 calc R A .
C75B C -0.1922(7) 0.8087(6) 0.6447(3) 0.060(4) Uani 1 1 d . A .
H75B H -0.2367 0.8245 0.6365 0.073 Uiso 1 1 calc R . .
C76B C -0.1391(6) 0.7846(6) 0.6319(3) 0.051(3) Uani 1 1 d . . .
H76B H -0.1450 0.7840 0.6145 0.061 Uiso 1 1 calc R A .
C77 C 0.5993(16) 0.7410(17) 0.6328(4) 0.093(8) Uiso 0.55(2) 1 d PDU C 9
H77C H 0.5842 0.7108 0.6459 0.111 Uiso 0.55(2) 1 calc PR C 9
H77D H 0.6381 0.7709 0.6402 0.111 Uiso 0.55(2) 1 calc PR C 9
Cl1 Cl 0.5242(4) 0.7887(5) 0.62261(14) 0.074(3) Uiso 0.55(2) 1 d PDU C 9
Cl2 Cl 0.6368(6) 0.6935(5) 0.61030(15) 0.068(2) Uiso 0.55(2) 1 d PDU C 9
C77' C 0.6103(11) 0.7699(13) 0.6252(6) 0.064(7) Uiso 0.45(2) 1 d PDU C 10
H77E H 0.6298 0.7740 0.6426 0.076 Uiso 0.45(2) 1 calc PR C 10
H77F H 0.6181 0.8131 0.6170 0.076 Uiso 0.45(2) 1 calc PR C 10
Cl1' Cl 0.5155(6) 0.7525(11) 0.6242(3) 0.116(5) Uiso 0.45(2) 1 d PDU C 10
Cl2' Cl 0.6591(7) 0.7072(6) 0.61079(17) 0.065(3) Uiso 0.45(2) 1 d PDU C 10
C79 C 0.0371(15) 0.764(3) 0.9614(6) 0.142(11) Uiso 0.50(2) 1 d PDU D 11
H79A H 0.0089 0.7345 0.9718 0.170 Uiso 0.50(2) 1 calc PR D 11
H79B H 0.0297 0.8104 0.9669 0.170 Uiso 0.50(2) 1 calc PR D 11
Cl5 Cl 0.0011(10) 0.7568(14) 0.9315(4) 0.193(8) Uiso 0.50(2) 1 d PDU D 11
Cl6 Cl 0.1310(5) 0.7443(6) 0.9659(2) 0.085(4) Uiso 0.50(2) 1 d PDU D 11
C79' C 0.0485(17) 0.7736(18) 0.9553(10) 0.142(10) Uiso 0.50(2) 1 d PDU D 12
H79C H 0.0296 0.7872 0.9711 0.170 Uiso 0.50(2) 1 calc PR D 12
H79D H 0.0505 0.8136 0.9448 0.170 Uiso 0.50(2) 1 calc PR D 12
Cl5' Cl -0.0106(7) 0.7154(8) 0.9411(3) 0.122(5) Uiso 0.50(2) 1 d PDU D 12
Cl6' Cl 0.1376(12) 0.7403(18) 0.9607(7) 0.252(13) Uiso 0.50(2) 1 d PDU D 12

loop_
_atom_site_aniso_label
_atom_site_aniso_U_11
_atom_site_aniso_U_22
_atom_site_aniso_U_33
_atom_site_aniso_U_23
_atom_site_aniso_U_13
_atom_site_aniso_U_12
Al1 0.0291(13) 0.0261(14) 0.0202(13) 0.0003(10) -0.0029(10) -0.0015(11)
O1 0.054(4) 0.026(4) 0.038(4) 0.013(3) 0.011(3) 0.007(3)
C1 0.043(6) 0.031(5) 0.037(5) 0.002(4) 0.006(4) -0.003(4)
C2 0.067(8) 0.058(8) 0.046(7) 0.018(6) 0.008(6) -0.005(6)
F1 0.108(6) 0.033(4) 0.064(5) 0.005(3) 0.024(4) 0.002(4)
F2 0.118(7) 0.063(5) 0.068(5) 0.018(4) 0.046(5) -0.019(5)
F3 0.113(7) 0.066(6) 0.082(6) 0.026(5) -0.014(5) 0.017(5)
C3 0.064(9) 0.054(9) 0.120(14) 0.006(9) 0.023(9) -0.016(7)
F4 0.066(5) 0.091(7) 0.103(7) -0.001(5) 0.040(5) -0.004(5)
F5 0.064(5) 0.095(7) 0.134(9) -0.024(6) -0.005(5) -0.038(5)
F6 0.061(5) 0.083(6) 0.081(6) 0.001(5) -0.022(4) 0.004(4)
C4 0.066(8) 0.042(7) 0.039(6) 0.008(5) 0.010(5) -0.005(6)
F7 0.092(6) 0.055(5) 0.046(4) -0.011(3) 0.020(4) 0.002(4)
F8 0.091(6) 0.073(6) 0.058(5) -0.005(4) -0.026(4) -0.007(4)
F9 0.157(9) 0.076(6) 0.027(4) 0.005(4) 0.019(4) -0.010(5)
Se1A 0.0418(5) 0.0231(5) 0.0298(5) 0.0015(4) 0.0094(4) -0.0042(4)
Se2A 0.0404(5) 0.0217(5) 0.0373(5) -0.0063(4) 0.0093(4) -0.0050(4)
S1A 0.0365(13) 0.0369(14) 0.0424(14) 0.0067(11) 0.0101(11) -0.0006(11)
S2A 0.0347(13) 0.0295(13) 0.0471(15) 0.0005(11) -0.0015(11) 0.0000(10)
C33A 0.060(7) 0.031(6) 0.027(5) 0.005(4) 0.000(5) -0.002(5)
C34A 0.077(9) 0.070(9) 0.040(7) 0.011(6) -0.022(6) -0.031(7)
C35A 0.110(14) 0.095(13) 0.068(10) 0.027(9) -0.022(9) -0.028(11)
C36A 0.141(15) 0.059(9) 0.042(7) 0.026(6) -0.027(9) -0.028(9)
C37A 0.089(10) 0.034(6) 0.030(6) 0.006(5) 0.003(6) -0.008(6)
C38A 0.123(14) 0.053(9) 0.072(10) 0.017(7) 0.058(10) -0.020(9)
C39A 0.048(7) 0.049(7) 0.074(9) 0.007(6) 0.020(6) -0.009(6)
C40A 0.050(6) 0.035(6) 0.030(5) 0.006(4) 0.011(5) -0.002(5)
C41A 0.064(7) 0.038(6) 0.020(5) -0.006(4) 0.012(5) -0.009(5)
C42A 0.078(8) 0.031(6) 0.034(6) 0.003(4) 0.010(6) -0.003(6)
C43A 0.023(4) 0.025(5) 0.029(5) -0.003(4) 0.002(4) -0.003(3)
C44A 0.029(5) 0.033(6) 0.062(7) -0.013(5) -0.007(5) -0.004(4)
C45A 0.033(6) 0.046(7) 0.080(9) -0.026(6) -0.005(6) 0.011(5)
C46A 0.047(7) 0.065(8) 0.050(7) -0.027(6) 0.012(6) -0.013(6)
C47A 0.055(7) 0.056(8) 0.036(6) -0.003(5) 0.004(5) -0.019(6)
C48A 0.040(5) 0.031(5) 0.032(5) 0.002(4) 0.006(4) -0.009(4)
C49A 0.031(5) 0.035(6) 0.044(6) 0.004(4) -0.002(4) -0.010(4)
C50A 0.033(5) 0.030(5) 0.042(6) 0.003(4) 0.000(4) -0.003(4)
C51A 0.056(7) 0.023(5) 0.054(7) 0.000(5) 0.002(5) -0.013(5)
C52A 0.082(9) 0.060(9) 0.039(7) -0.008(6) -0.008(6) -0.019(7)
C53A 0.063(8) 0.066(9) 0.041(7) -0.008(6) -0.016(6) 0.007(7)
C54A 0.042(6) 0.059(8) 0.060(8) 0.015(6) -0.012(5) 0.004(6)
C55A 0.063(8) 0.040(6) 0.056(7) -0.021(5) 0.027(6) -0.009(6)
C56A 0.064(9) 0.075(10) 0.101(12) -0.047(9) 0.042(8) -0.027(7)
C57A 0.061(9) 0.117(14) 0.121(14) -0.067(12) 0.047(9) -0.022(9)
C58A 0.089(11) 0.064(9) 0.080(10) -0.047(8) 0.036(9) -0.013(8)
C59A 0.079(9) 0.046(7) 0.029(6) -0.013(5) -0.004(6) -0.009(6)
C60A 0.094(11) 0.044(7) 0.046(7) -0.009(6) -0.024(7) -0.026(7)
C61A 0.058(7) 0.054(7) 0.041(6) -0.001(5) -0.018(5) -0.029(6)
C62A 0.041(6) 0.031(6) 0.042(6) -0.001(4) -0.012(5) -0.008(4)
C63A 0.054(6) 0.023(5) 0.028(5) -0.001(4) -0.002(4) -0.002(4)
C64A 0.081(9) 0.033(6) 0.035(6) -0.009(5) 0.004(6) -0.015(6)
C65A 0.042(6) 0.024(5) 0.045(6) 0.009(4) 0.008(5) -0.004(4)
C66A 0.030(5) 0.041(7) 0.085(9) 0.018(6) 0.019(6) -0.003(5)
C67A 0.040(7) 0.049(8) 0.101(12) 0.029(8) 0.008(7) 0.000(6)
C68A 0.070(9) 0.080(11) 0.071(10) 0.054(9) -0.013(8) -0.015(8)
C69A 0.055(7) 0.078(10) 0.039(6) 0.002(6) 0.005(5) -0.025(7)
C70A 0.039(6) 0.027(5) 0.058(7) -0.002(5) 0.011(5) -0.008(4)
C71A 0.032(5) 0.045(6) 0.039(6) -0.003(5) -0.001(4) -0.011(5)
C72A 0.031(5) 0.030(5) 0.041(6) -0.008(4) 0.004(4) -0.008(4)
C73A 0.060(7) 0.026(5) 0.048(7) 0.000(5) -0.003(5) 0.001(5)
C74A 0.064(8) 0.045(7) 0.035(6) -0.002(5) 0.005(5) -0.012(6)
C75A 0.056(7) 0.053(8) 0.056(8) -0.011(6) 0.019(6) -0.005(6)
C76A 0.038(6) 0.037(6) 0.060(7) -0.017(5) 0.002(5) 0.001(5)
Se1B 0.0386(5) 0.0416(6) 0.0246(5) 0.0055(4) -0.0044(4) -0.0165(4)
Se2B 0.0333(5) 0.0389(6) 0.0447(6) 0.0157(5) -0.0108(4) -0.0124(4)
S1B 0.0385(13) 0.0443(15) 0.0234(11) -0.0072(10) -0.0023(10) -0.0135(11)
S2B 0.0332(14) 0.0369(16) 0.082(2) 0.0129(14) -0.0117(14) -0.0105(12)
C33B 0.048(6) 0.026(5) 0.023(5) 0.010(4) -0.004(4) -0.006(4)
C34B 0.072(8) 0.038(7) 0.049(7) 0.011(5) -0.003(6) -0.013(6)
C35B 0.057(7) 0.033(6) 0.050(7) 0.000(5) 0.000(5) 0.003(5)
C36B 0.044(6) 0.040(6) 0.032(5) 0.002(4) -0.012(4) 0.012(5)
C37B 0.025(5) 0.049(7) 0.053(7) -0.005(5) -0.002(4) 0.003(5)
C38B 0.026(5) 0.050(8) 0.090(10) 0.007(7) 0.006(6) -0.006(5)
C39B 0.038(6) 0.045(6) 0.046(6) -0.010(5) -0.001(5) -0.007(5)
C40B 0.036(5) 0.040(6) 0.023(5) 0.009(4) -0.004(4) -0.004(4)
C41B 0.032(5) 0.023(5) 0.026(5) 0.007(4) -0.012(4) -0.001(4)
C42B 0.031(5) 0.041(6) 0.038(6) 0.016(4) -0.012(4) 0.006(4)
C43B 0.040(5) 0.031(5) 0.025(5) 0.000(4) -0.002(4) -0.010(4)
C44B 0.042(6) 0.048(7) 0.038(6) -0.015(5) 0.015(5) -0.012(5)
C45B 0.031(6) 0.055(8) 0.070(9) -0.004(6) 0.009(5) 0.002(5)
C46B 0.032(6) 0.068(9) 0.057(8) 0.010(6) -0.001(5) -0.001(5)
C47B 0.029(5) 0.064(8) 0.033(5) 0.000(5) -0.002(4) -0.015(5)
C48B 0.029(5) 0.037(6) 0.034(5) -0.004(4) 0.000(4) -0.005(4)
C49B 0.037(5) 0.028(5) 0.040(6) -0.010(4) 0.008(4) -0.009(4)
C50B 0.052(7) 0.045(7) 0.061(8) -0.020(6) 0.015(6) -0.013(6)
C51B 0.059(9) 0.032(8) 0.18(2) -0.023(10) 0.029(11) 0.013(7)
C52B 0.085(11) 0.029(7) 0.117(14) 0.007(8) 0.005(10) -0.009(7)
C53B 0.056(7) 0.059(8) 0.057(8) 0.021(6) 0.000(6) -0.009(6)
C54B 0.037(5) 0.032(6) 0.041(6) 0.004(4) -0.006(4) -0.002(4)
C65B 0.030(5) 0.029(5) 0.045(6) 0.009(4) -0.007(4) -0.013(4)
C66B 0.041(6) 0.024(5) 0.051(7) 0.005(5) -0.009(5) -0.006(4)
C67B 0.073(9) 0.049(8) 0.051(7) 0.016(6) -0.023(7) -0.017(7)
C68B 0.052(7) 0.035(6) 0.060(8) -0.001(5) -0.001(6) -0.008(5)
C69B 0.032(6) 0.047(7) 0.073(9) 0.002(6) -0.002(6) -0.003(5)
C70B 0.039(6) 0.051(7) 0.039(6) 0.020(5) -0.013(5) -0.006(5)
C71B 0.031(5) 0.027(6) 0.081(9) 0.025(5) -0.006(5) -0.009(4)
C72B 0.040(6) 0.046(7) 0.089(11) 0.019(7) 0.004(7) -0.017(6)
C73B 0.075(10) 0.034(7) 0.104(12) 0.023(7) -0.028(9) -0.019(7)
C74B 0.053(8) 0.026(7) 0.162(18) 0.024(8) 0.017(9) -0.005(6)
C75B 0.048(7) 0.038(7) 0.095(11) 0.025(7) -0.004(7) -0.003(5)
C76B 0.030(5) 0.046(7) 0.077(9) 0.022(6) -0.001(5) -0.004(5)

loop_
_atom_type_symbol
_atom_type_description
_atom_type_scat_dispersion_real
_atom_type_scat_dispersion_imag
_atom_type_scat_source
C C 0.0033 0.0016 'International Tables Vol C Tables 4.2.6.8 and 6.1.1.4'
H H 0.0000 0.0000 'International Tables Vol C Tables 4.2.6.8 and 6.1.1.4'
O O 0.0106 0.0060 'International Tables Vol C Tables 4.2.6.8 and 6.1.1.4'
F F 0.0171 0.0103 'International Tables Vol C Tables 4.2.6.8 and 6.1.1.4'
Al Al 0.0645 0.0514 'International Tables Vol C Tables 4.2.6.8 and 6.1.1.4'
S S 0.1246 0.1234 'International Tables Vol C Tables 4.2.6.8 and 6.1.1.4'
Se Se -0.0929 2.2259 'International Tables Vol C Tables 4.2.6.8 and 6.1.1.4'
Cl Cl 0.1484 0.1585 'International Tables Vol C Tables 4.2.6.8 and 6.1.1.4'

loop_
_geom_angle_atom_site_label_1
_geom_angle_atom_site_label_2
_geom_angle_atom_site_label_3
_geom_angle
O2 Al1 O3' 100.4(7)
O2 Al1 O4' 111.7(8)
O3' Al1 O4' 114.8(7)
O2 Al1 O3 116.2(5)
O3' Al1 O3 18.2(6)
O4' Al1 O3 98.9(7)
O2 Al1 O1 109.1(5)
O3' Al1 O1 108.7(5)
O4' Al1 O1 111.6(6)
O3 Al1 O1 109.2(4)
O2 Al1 O2' 7.9(8)
O3' Al1 O2' 108.2(6)
O4' Al1 O2' 106.5(6)
O3 Al1 O2' 123.6(6)
O1 Al1 O2' 106.7(5)
O2 Al1 O4 107.7(6)
O3' Al1 O4 121.2(7)
O4' Al1 O4 6.6(9)
O3 Al1 O4 105.5(5)
O1 Al1 O4 109.0(5)
O2' Al1 O4 102.0(7)
C1 O1 Al1 148.9(6)
O1 C1 C4 112.6(9)
O1 C1 C2 107.5(9)
C4 C1 C2 110.9(9)
O1 C1 C3 110.4(10)
C4 C1 C3 107.9(10)
C2 C1 C3 107.5(10)
F2 C2 F1 108.0(11)
F2 C2 F3 105.5(11)
F1 C2 F3 106.2(11)
F2 C2 C1 114.6(11)
F1 C2 C1 112.8(10)
F3 C2 C1 109.2(10)
F6 C3 F4 110.8(13)
F6 C3 F5 105.8(15)
F4 C3 F5 106.9(11)
F6 C3 C1 110.5(10)
F4 C3 C1 111.7(14)
F5 C3 C1 110.9(12)
F9 C4 F7 108.7(10)
F9 C4 F8 105.0(11)
F7 C4 F8 106.3(9)
F9 C4 C1 114.2(10)
F7 C4 C1 112.2(10)
F8 C4 C1 110.0(10)
O5A Al2A O8A 111.8(6)
O5A Al2A O6A 108.8(6)
O8A Al2A O6A 110.8(6)
O5A Al2A O7A 108.1(6)
O8A Al2A O7A 111.4(6)
O6A Al2A O7A 105.8(6)
C17A O5A Al2A 154.8(10)
O5A C17A C19A 111.7(10)
O5A C17A C18A 107.9(9)
C19A C17A C18A 113.5(9)
O5A C17A C20A 95.2(8)
C19A C17A C20A 116.3(9)
C18A C17A C20A 110.6(9)
F39A C18A F38A 108.6(12)
F39A C18A F37A 106.2(11)
F38A C18A F37A 105.2(11)
F39A C18A C17A 114.0(10)
F38A C18A C17A 112.3(11)
F37A C18A C17A 110.0(10)
F40A C19A F42A 107.0(11)
F40A C19A F41A 103.4(10)
F42A C19A F41A 103.7(10)
F40A C19A C17A 115.7(10)
F42A C19A C17A 115.4(11)
F41A C19A C17A 110.4(10)
F45A C20A F43A 117.3(12)
F45A C20A F44A 106.1(12)
F43A C20A F44A 104.1(11)
F45A C20A C17A 113.8(11)
F43A C20A C17A 110.6(11)
F44A C20A C17A 103.4(9)
C21A O6A Al2A 151.5(10)
O6A C21A C24A 111.8(9)
O6A C21A C22A 109.0(9)
C24A C21A C22A 109.0(9)
O6A C21A C23A 108.4(9)
C24A C21A C23A 108.8(9)
C22A C21A C23A 109.9(9)
F47A C22A F48A 108.3(11)
F47A C22A F46A 106.1(11)
F48A C22A F46A 105.0(11)
F47A C22A C21A 113.0(10)
F48A C22A C21A 113.5(11)
F46A C22A C21A 110.3(10)
F49A C23A F50A 107.8(11)
F49A C23A F51A 105.3(11)
F50A C23A F51A 108.5(12)
F49A C23A C21A 112.0(10)
F50A C23A C21A 111.5(11)
F51A C23A C21A 111.4(10)
F53A C24A F54A 106.9(11)
F53A C24A F52A 107.4(11)
F54A C24A F52A 107.3(11)
F53A C24A C21A 111.9(10)
F54A C24A C21A 112.4(11)
F52A C24A C21A 110.7(10)
C25A O7A Al2A 144.3(10)
O7A C25A C28A 117.5(10)
O7A C25A C27A 108.7(10)
C28A C25A C27A 106.4(9)
O7A C25A C26A 105.4(9)
C28A C25A C26A 109.9(9)
C27A C25A C26A 108.9(9)
F56A C26A F57A 115.3(13)
F56A C26A F55A 108.4(11)
F57A C26A F55A 109.2(12)
F56A C26A C25A 110.9(12)
F57A C26A C25A 105.6(11)
F55A C26A C25A 107.2(10)
F59A C27A F60A 111.2(11)
F59A C27A F58A 110.5(12)
F60A C27A F58A 109.3(11)
F59A C27A C25A 110.9(10)
F60A C27A C25A 109.3(11)
F58A C27A C25A 105.5(10)
F62A C28A F63A 108.7(12)
F62A C28A F61A 105.8(12)
F63A C28A F61A 102.8(12)
F62A C28A C25A 116.6(12)
F63A C28A C25A 112.6(11)
F61A C28A C25A 109.2(11)
C29A O8A Al2A 151.6(9)
O8A C29A C31A 108.1(9)
O8A C29A C30A 108.5(10)
C31A C29A C30A 112.0(9)
O8A C29A C32A 106.9(9)
C31A C29A C32A 110.9(9)
C30A C29A C32A 110.2(9)
F65A C30A F64A 105.9(13)
F65A C30A F66A 105.4(13)
F64A C30A F66A 106.1(13)
F65A C30A C29A 114.4(13)
F64A C30A C29A 113.9(12)
F66A C30A C29A 110.5(12)
F69A C31A F67A 112.2(12)
F69A C31A F68A 110.1(12)
F67A C31A F68A 105.9(11)
F69A C31A C29A 109.9(11)
F67A C31A C29A 110.0(11)
F68A C31A C29A 108.7(10)
F70A C32A F72A 107.2(12)
F70A C32A F71A 105.5(13)
F72A C32A F71A 107.0(12)
F70A C32A C29A 113.7(11)
F72A C32A C29A 113.0(12)
F71A C32A C29A 109.9(11)
O6B Al2B O7B 113.1(7)
O6B Al2B O8B 110.0(7)
O7B Al2B O8B 107.2(7)
O6B Al2B O5B 109.0(7)
O7B Al2B O5B 107.9(7)
O8B Al2B O5B 109.5(7)
C17B O5B Al2B 155.2(12)
O5B C17B C20B 118.1(10)
O5B C17B C18B 109.2(10)
C20B C17B C18B 113.0(9)
O5B C17B C19B 105.3(9)
C20B C17B C19B 101.8(8)
C18B C17B C19B 108.5(9)
F37B C18B F38B 106.5(12)
F37B C18B F39B 105.3(12)
F38B C18B F39B 105.8(12)
F37B C18B C17B 114.2(11)
F38B C18B C17B 111.4(11)
F39B C18B C17B 113.0(11)
F41B C19B F40B 113.5(12)
F41B C19B F42B 108.0(12)
F40B C19B F42B 105.6(12)
F41B C19B C17B 113.2(11)
F40B C19B C17B 111.4(11)
F42B C19B C17B 104.3(10)
F45B C20B F43B 108.9(12)
F45B C20B F44B 103.5(11)
F43B C20B F44B 98.8(11)
F45B C20B C17B 119.2(11)
F43B C20B C17B 111.4(10)
F44B C20B C17B 112.9(11)
C21B O6B Al2B 146.9(11)
O6B C21B C22B 112.3(10)
O6B C21B C23B 109.8(10)
C22B C21B C23B 109.5(9)
O6B C21B C24B 108.8(10)
C22B C21B C24B 109.3(9)
C23B C21B C24B 107.0(9)
F47B C22B F46B 105.2(13)
F47B C22B F48B 104.8(12)
F46B C22B F48B 103.0(12)
F47B C22B C21B 114.8(12)
F46B C22B C21B 113.9(11)
F48B C22B C21B 113.8(12)
F49B C23B F50B 108.1(14)
F49B C23B F51B 106.6(13)
F50B C23B F51B 104.1(13)
F49B C23B C21B 112.6(12)
F50B C23B C21B 112.4(12)
F51B C23B C21B 112.4(13)
F53B C24B F52B 109.2(13)
F53B C24B F54B 108.7(13)
F52B C24B F54B 107.7(12)
F53B C24B C21B 110.8(11)
F52B C24B C21B 110.0(12)
F54B C24B C21B 110.5(12)
C25B O7B Al2B 153.0(12)
O7B C25B C27B 111.2(10)
O7B C25B C28B 103.7(10)
C27B C25B C28B 115.6(10)
O7B C25B C26B 110.9(11)
C27B C25B C26B 110.3(9)
C28B C25B C26B 104.9(9)
F57B C26B F55B 114.4(13)
F57B C26B F56B 107.6(12)
F55B C26B F56B 108.0(12)
F57B C26B C25B 109.8(11)
F55B C26B C25B 109.2(11)
F56B C26B C25B 107.7(11)
F60B C27B F59B 106.3(11)
F60B C27B F58B 107.8(11)
F59B C27B F58B 106.3(12)
F60B C27B C25B 114.2(11)
F59B C27B C25B 112.5(11)
F58B C27B C25B 109.3(11)
F61B C28B F63B 109.1(13)
F61B C28B F62B 110.0(12)
F63B C28B F62B 107.0(13)
F61B C28B C25B 114.9(12)
F63B C28B C25B 110.7(12)
F62B C28B C25B 104.8(11)
C29B O8B Al2B 154.5(11)
O8B C29B C32B 110.7(10)
O8B C29B C31B 110.6(11)
C32B C29B C31B 109.2(10)
O8B C29B C30B 110.7(11)
C32B C29B C30B 109.7(10)
C31B C29B C30B 105.8(9)
F64B C30B F65B 106.3(14)
F64B C30B F66B 109.7(14)
F65B C30B F66B 105.5(13)
F64B C30B C29B 114.2(13)
F65B C30B C29B 110.4(13)
F66B C30B C29B 110.4(12)
F69B C31B F68B 114.6(13)
F69B C31B F67B 112.6(13)
F68B C31B F67B 108.2(12)
F69B C31B C29B 107.3(12)
F68B C31B C29B 108.2(11)
F67B C31B C29B 105.5(12)
F71B C32B F72B 105.7(13)
F71B C32B F70B 104.7(13)
F72B C32B F70B 108.1(13)
F71B C32B C29B 113.1(12)
F72B C32B C29B 112.8(12)
F70B C32B C29B 111.8(12)
O5 Al2 O7 108.9(5)
O5 Al2 O6 109.5(5)
O7 Al2 O6 111.3(5)
O5 Al2 O8 110.3(5)
O7 Al2 O8 112.4(5)
O6 Al2 O8 104.4(5)
C17 O5 Al2 150.4(7)
O5 C17 C18 110.5(8)
O5 C17 C20 110.6(8)
C18 C17 C20 108.8(7)
O5 C17 C19 107.9(7)
C18 C17 C19 109.9(7)
C20 C17 C19 109.2(7)
F37 C18 F38 105.7(8)
F37 C18 F39 106.1(8)
F38 C18 F39 104.8(8)
F37 C18 C17 117.4(9)
F38 C18 C17 111.1(8)
F39 C18 C17 110.8(8)
F41 C19 F42 108.5(8)
F41 C19 F40 107.4(8)
F42 C19 F40 105.6(8)
F41 C19 C17 111.3(8)
F42 C19 C17 112.8(8)
F40 C19 C17 110.9(8)
F44 C20 F45 108.1(9)
F44 C20 F43 106.8(9)
F45 C20 F43 104.2(9)
F44 C20 C17 114.2(9)
F45 C20 C17 112.1(8)
F43 C20 C17 110.8(8)
C21 O6 Al2 149.7(7)
O6 C21 C22 108.2(8)
O6 C21 C24 112.3(8)
C22 C21 C24 111.0(7)
O6 C21 C23 108.9(8)
C22 C21 C23 109.0(7)
C24 C21 C23 107.2(7)
F47 C22 F46 108.4(9)
F47 C22 F48 108.0(8)
F46 C22 F48 108.5(8)
F47 C22 C21 111.6(8)
F46 C22 C21 109.5(8)
F48 C22 C21 110.8(8)
F50 C23 F49 109.6(10)
F50 C23 F51 106.9(9)
F49 C23 F51 103.4(9)
F50 C23 C21 112.1(8)
F49 C23 C21 111.8(9)
F51 C23 C21 112.6(9)
F53 C24 F52 108.1(9)
F53 C24 F54 106.5(9)
F52 C24 F54 106.7(9)
F53 C24 C21 111.2(8)
F52 C24 C21 112.7(8)
F54 C24 C21 111.3(9)
C25 O7 Al2 150.2(8)
O7 C25 C27 109.8(8)
O7 C25 C28 111.2(8)
C27 C25 C28 108.2(8)
O7 C25 C26 108.2(8)
C27 C25 C26 109.7(7)
C28 C25 C26 109.7(8)
F56 C26 F57 107.2(9)
F56 C26 F55 108.5(9)
F57 C26 F55 110.5(10)
F56 C26 C25 111.2(9)
F57 C26 C25 109.9(8)
F55 C26 C25 109.6(8)
F59 C27 F58 110.5(10)
F59 C27 F60 107.2(10)
F58 C27 F60 106.1(9)
F59 C27 C25 111.3(9)
F58 C27 C25 111.4(9)
F60 C27 C25 110.2(9)
F61 C28 F63 108.3(9)
F61 C28 F62 108.1(9)
F63 C28 F62 105.8(9)
F61 C28 C25 112.5(9)
F63 C28 C25 111.7(9)
F62 C28 C25 110.2(8)
C29 O8 Al2 149.4(8)
O8 C29 C30 110.7(8)
O8 C29 C31 109.3(8)
C30 C29 C31 111.1(8)
O8 C29 C32 107.0(8)
C30 C29 C32 111.4(8)
C31 C29 C32 107.2(8)
F66 C30 F65 106.9(10)
F66 C30 F64 105.3(10)
F65 C30 F64 106.5(9)
F66 C30 C29 112.7(9)
F65 C30 C29 112.8(9)
F64 C30 C29 112.2(9)
F67 C31 F68 107.4(10)
F67 C31 F69 106.5(10)
F68 C31 F69 105.3(10)
F67 C31 C29 112.7(9)
F68 C31 C29 113.0(10)
F69 C31 C29 111.5(9)
F70 C32 F71 104.5(10)
F70 C32 F72 110.9(11)
F71 C32 F72 106.9(10)
F70 C32 C29 112.8(9)
F71 C32 C29 111.6(9)
F72 C32 C29 109.9(10)
O6' Al2' O8' 116.7(9)
O6' Al2' O7' 113.7(9)
O8' Al2' O7' 95.4(10)
O6' Al2' O5' 111.2(8)
O8' Al2' O5' 111.0(8)
O7' Al2' O5' 107.6(8)
C17' O5' Al2' 148.3(13)
O5' C17' C19' 111.3(11)
O5' C17' C18' 111.4(11)
C19' C17' C18' 109.1(9)
O5' C17' C20' 108.1(10)
C19' C17' C20' 109.7(10)
C18' C17' C20' 107.1(9)
F39' C18' F38' 105.0(13)
F39' C18' F37' 105.7(12)
F38' C18' F37' 107.8(12)
F39' C18' C17' 112.3(12)
F38' C18' C17' 112.5(12)
F37' C18' C17' 113.1(11)
F42' C19' F40' 106.4(13)
F42' C19' F41' 108.1(13)
F40' C19' F41' 106.5(13)
F42' C19' C17' 112.5(12)
F40' C19' C17' 111.5(12)
F41' C19' C17' 111.5(12)
F44' C20' F45' 109.5(13)
F44' C20' F43' 106.6(13)
F45' C20' F43' 105.7(13)
F44' C20' C17' 112.8(12)
F45' C20' C17' 112.2(12)
F43' C20' C17' 109.8(12)
C21' O6' Al2' 150.1(13)
O6' C21' C23' 109.1(10)
O6' C21' C22' 107.4(11)
C23' C21' C22' 112.0(9)
O6' C21' C24' 104.4(10)
C23' C21' C24' 113.5(10)
C22' C21' C24' 110.0(9)
F48' C22' F47' 108.9(13)
F48' C22' F46' 109.3(13)
F47' C22' F46' 107.2(13)
F48' C22' C21' 111.9(12)
F47' C22' C21' 109.8(11)
F46' C22' C21' 109.8(11)
F51' C23' F49' 106.5(13)
F51' C23' F50' 104.7(13)
F49' C23' F50' 100.8(12)
F51' C23' C21' 113.8(12)
F49' C23' C21' 114.6(12)
F50' C23' C21' 115.1(11)
F54' C24' F52' 109.2(13)
F54' C24' F53' 106.5(13)
F52' C24' F53' 106.3(13)
F54' C24' C21' 113.1(13)
F52' C24' C21' 111.7(12)
F53' C24' C21' 109.7(12)
C25' O7' Al2' 147.9(13)
O7' C25' C28' 110.5(11)
O7' C25' C27' 106.3(11)
C28' C25' C27' 115.3(10)
O7' C25' C26' 104.4(10)
C28' C25' C26' 110.2(9)
C27' C25' C26' 109.5(9)
F55' C26' F56' 110.6(12)
F55' C26' F57' 110.5(13)
F56' C26' F57' 110.3(13)
F55' C26' C25' 107.7(11)
F56' C26' C25' 108.9(12)
F57' C26' C25' 108.8(12)
F60' C27' F58' 109.5(12)
F60' C27' F59' 107.1(12)
F58' C27' F59' 106.3(12)
F60' C27' C25' 113.4(12)
F58' C27' C25' 111.5(11)
F59' C27' C25' 108.7(11)
F62' C28' F61' 105.8(13)
F62' C28' F63' 104.7(13)
F61' C28' F63' 103.7(12)
F62' C28' C25' 115.4(13)
F61' C28' C25' 111.5(11)
F63' C28' C25' 114.6(12)
C29' O8' Al2' 150.7(13)
O8' C29' C32' 109.8(11)
O8' C29' C31' 107.2(10)
C32' C29' C31' 116.5(10)
O8' C29' C30' 103.4(10)
C32' C29' C30' 108.4(9)
C31' C29' C30' 110.7(10)
F64' C30' F65' 111.5(13)
F64' C30' F66' 110.4(14)
F65' C30' F66' 106.6(13)
F64' C30' C29' 110.3(12)
F65' C30' C29' 110.5(12)
F66' C30' C29' 107.5(11)
F68' C31' F69' 107.6(13)
F68' C31' F67' 103.8(13)
F69' C31' F67' 103.5(13)
F68' C31' C29' 114.4(13)
F69' C31' C29' 114.4(12)
F67' C31' C29' 112.0(12)
F71' C32' F72' 106.2(12)
F71' C32' F70' 107.5(13)
F72' C32' F70' 103.0(12)
F71' C32' C29' 112.9(11)
F72' C32' C29' 113.2(12)
F70' C32' C29' 113.3(12)
C5 O2 Al1 149.2(10)
O2 C5 C7 112.6(10)
O2 C5 C6 105.8(9)
C7 C5 C6 111.6(9)
O2 C5 C8 106.2(9)
C7 C5 C8 109.8(8)
C6 C5 C8 110.7(8)
F11 C6 F12 107.0(11)
F11 C6 F10 108.6(11)
F12 C6 F10 109.9(12)
F11 C6 C5 113.0(10)
F12 C6 C5 109.4(10)
F10 C6 C5 108.9(10)
F15 C7 F13 105.3(11)
F15 C7 F14 107.4(11)
F13 C7 F14 104.2(11)
F15 C7 C5 112.6(10)
F13 C7 C5 113.3(11)
F14 C7 C5 113.3(10)
F17 C8 F16 109.5(12)
F17 C8 F18 108.5(11)
F16 C8 F18 105.8(10)
F17 C8 C5 111.1(10)
F16 C8 C5 110.5(10)
F18 C8 C5 111.3(10)
C9 O3 Al1 146.0(8)
O3 C9 C10 110.6(9)
O3 C9 C12 109.5(9)
C10 C9 C12 110.5(9)
O3 C9 C11 110.5(9)
C10 C9 C11 108.2(9)
C12 C9 C11 107.5(9)
F20 C10 F19 108.4(11)
F20 C10 F21 106.2(12)
F19 C10 F21 106.4(11)
F20 C10 C9 113.2(10)
F19 C10 C9 113.2(10)
F21 C10 C9 109.0(11)
F24 C11 F23 106.6(11)
F24 C11 F22 106.4(11)
F23 C11 F22 107.1(10)
F24 C11 C9 113.2(10)
F23 C11 C9 111.6(10)
F22 C11 C9 111.6(10)
F27 C12 F25 113.8(11)
F27 C12 F26 108.0(11)
F25 C12 F26 107.4(11)
F27 C12 C9 108.4(11)
F25 C12 C9 109.1(10)
F26 C12 C9 109.9(10)
C13 O4 Al1 148.5(10)
O4 C13 C15 118.1(10)
O4 C13 C16 111.5(10)
C15 C13 C16 104.6(9)
O4 C13 C14 104.6(9)
C15 C13 C14 110.7(9)
C16 C13 C14 107.1(9)
F30 C14 F29 115.9(13)
F30 C14 F28 111.8(14)
F29 C14 F28 104.6(13)
F30 C14 C13 113.0(13)
F29 C14 C13 106.3(12)
F28 C14 C13 104.3(11)
F31 C15 F33 109.7(12)
F31 C15 F32 113.8(12)
F33 C15 F32 109.1(12)
F31 C15 C13 115.5(12)
F33 C15 C13 105.4(11)
F32 C15 C13 102.8(11)
F34 C16 F35 108.6(12)
F34 C16 F36 104.2(11)
F35 C16 F36 107.9(12)
F34 C16 C13 113.7(11)
F35 C16 C13 111.9(11)
F36 C16 C13 110.1(11)
C5' O2' Al1 146.4(10)
O2' C5' C6' 111.9(10)
O2' C5' C8' 108.6(10)
C6' C5' C8' 110.4(9)
O2' C5' C7' 104.8(9)
C6' C5' C7' 111.2(9)
C8' C5' C7' 109.8(9)
F11' C6' F12' 104.5(11)
F11' C6' F10' 106.5(11)
F12' C6' F10' 112.3(12)
F11' C6' C5' 112.7(11)
F12' C6' C5' 110.0(10)
F10' C6' C5' 110.6(10)
F13' C7' F14' 108.6(12)
F13' C7' F15' 108.4(12)
F14' C7' F15' 108.4(13)
F13' C7' C5' 111.1(12)
F14' C7' C5' 109.9(11)
F15' C7' C5' 110.3(11)
F17' C8' F18' 111.0(12)
F17' C8' F16' 106.4(11)
F18' C8' F16' 104.3(11)
F17' C8' C5' 112.2(11)
F18' C8' C5' 111.7(10)
F16' C8' C5' 110.9(11)
C9' O3' Al1 159.1(11)
O3' C9' C11' 112.7(10)
O3' C9' C10' 111.9(10)
C11' C9' C10' 113.2(10)
O3' C9' C12' 106.7(10)
C11' C9' C12' 107.6(9)
C10' C9' C12' 104.0(9)
F19' C10' F21' 109.2(13)
F19' C10' F20' 108.4(13)
F21' C10' F20' 104.2(12)
F19' C10' C9' 112.9(12)
F21' C10' C9' 111.4(11)
F20' C10' C9' 110.4(12)
F24' C11' F22' 103.3(11)
F24' C11' F23' 106.8(12)
F22' C11' F23' 106.2(12)
F24' C11' C9' 113.4(11)
F22' C11' C9' 114.1(11)
F23' C11' C9' 112.2(11)
F27' C12' F25' 115.2(12)
F27' C12' F26' 113.7(12)
F25' C12' F26' 111.6(12)
F27' C12' C9' 103.7(10)
F25' C12' C9' 106.2(12)
F26' C12' C9' 105.3(11)
C13' O4' Al1 157.8(12)
O4' C13' C16' 106.6(10)
O4' C13' C15' 104.7(10)
C16' C13' C15' 115.4(10)
O4' C13' C14' 111.5(10)
C16' C13' C14' 109.1(9)
C15' C13' C14' 109.6(9)
F28' C14' F29' 113.2(13)
F28' C14' F30' 105.1(12)
F29' C14' F30' 108.6(12)
F28' C14' C13' 114.3(12)
F29' C14' C13' 106.0(11)
F30' C14' C13' 109.6(12)
F32' C15' F33' 112.5(12)
F32' C15' F31' 111.5(12)
F33' C15' F31' 108.2(12)
F32' C15' C13' 108.1(10)
F33' C15' C13' 110.5(11)
F31' C15' C13' 105.8(11)
F36' C16' F34' 107.6(12)
F36' C16' F35' 105.4(12)
F34' C16' F35' 103.4(12)
F36' C16' C13' 116.7(12)
F34' C16' C13' 115.2(11)
F35' C16' C13' 107.2(11)
O3A Al1A O4A 109.7(6)
O3A Al1A O1A 108.2(7)
O4A Al1A O1A 111.5(7)
O3A Al1A O2A 109.1(6)
O4A Al1A O2A 109.6(6)
O1A Al1A O2A 108.6(6)
C1A O1A Al1A 162.0(12)
O1A C1A C2A 111.7(10)
O1A C1A C3A 109.1(10)
C2A C1A C3A 110.1(9)
O1A C1A C4A 111.7(11)
C2A C1A C4A 107.5(9)
C3A C1A C4A 106.7(9)
F1A C2A F3A 107.4(13)
F1A C2A F2A 111.0(13)
F3A C2A F2A 105.3(13)
F1A C2A C1A 111.9(12)
F3A C2A C1A 111.6(12)
F2A C2A C1A 109.4(12)
F6A C3A F4A 112.8(13)
F6A C3A F5A 110.7(12)
F4A C3A F5A 110.2(12)
F6A C3A C1A 109.6(12)
F4A C3A C1A 107.3(11)
F5A C3A C1A 106.0(11)
F8A C4A F7A 107.5(13)
F8A C4A F9A 110.4(15)
F7A C4A F9A 106.6(14)
F8A C4A C1A 111.6(12)
F7A C4A C1A 111.5(13)
F9A C4A C1A 109.1(13)
C5A O2A Al1A 154.8(10)
O2A C5A C8A 109.8(10)
O2A C5A C6A 108.1(10)
C8A C5A C6A 110.3(9)
O2A C5A C7A 108.2(10)
C8A C5A C7A 109.2(9)
C6A C5A C7A 111.2(9)
F12A C6A F10A 108.3(12)
F12A C6A F11A 108.4(12)
F10A C6A F11A 109.2(12)
F12A C6A C5A 111.3(11)
F10A C6A C5A 110.1(12)
F11A C6A C5A 109.5(11)
F14A C7A F15A 109.9(11)
F14A C7A F13A 108.2(12)
F15A C7A F13A 106.6(12)
F14A C7A C5A 111.2(10)
F15A C7A C5A 111.6(11)
F13A C7A C5A 109.1(10)
F18A C8A F16A 106.6(12)
F18A C8A F17A 107.1(12)
F16A C8A F17A 105.0(11)
F18A C8A C5A 112.5(11)
F16A C8A C5A 112.8(11)
F17A C8A C5A 112.3(11)
C9A O3A Al1A 162.1(12)
O3A C9A C11A 111.0(11)
O3A C9A C12A 108.7(11)
C11A C9A C12A 111.0(10)
O3A C9A C10A 108.6(11)
C11A C9A C10A 109.8(10)
C12A C9A C10A 107.6(10)
F21A C10A F20A 107.6(13)
F21A C10A F19A 109.1(13)
F20A C10A F19A 108.5(12)
F21A C10A C9A 110.7(11)
F20A C10A C9A 110.7(11)
F19A C10A C9A 110.2(12)
F22A C11A F23A 108.1(13)
F22A C11A F24A 108.1(13)
F23A C11A F24A 107.6(13)
F22A C11A C9A 111.6(13)
F23A C11A C9A 112.4(12)
F24A C11A C9A 108.8(12)
F25A C12A F27A 112.3(13)
F25A C12A F26A 114.2(13)
F27A C12A F26A 113.1(13)
F25A C12A C9A 106.3(13)
F27A C12A C9A 104.9(12)
F26A C12A C9A 105.0(12)
C13A O4A Al1A 152.7(11)
O4A C13A C15A 112.1(11)
O4A C13A C16A 111.4(11)
C15A C13A C16A 107.7(10)
O4A C13A C14A 109.3(11)
C15A C13A C14A 108.4(10)
C16A C13A C14A 107.9(10)
F29A C14A F30A 112.2(14)
F29A C14A F28A 112.4(14)
F30A C14A F28A 110.4(14)
F29A C14A C13A 108.5(13)
F30A C14A C13A 107.3(12)
F28A C14A C13A 105.9(12)
F32A C15A F31A 106.9(13)
F32A C15A F33A 109.3(14)
F31A C15A F33A 109.1(13)
F32A C15A C13A 114.0(12)
F31A C15A C13A 108.7(13)
F33A C15A C13A 108.7(12)
F34A C16A F36A 110.4(14)
F34A C16A F35A 111.3(14)
F36A C16A F35A 110.4(14)
F34A C16A C13A 110.5(13)
F36A C16A C13A 108.0(12)
F35A C16A C13A 106.0(12)
Cl1A C77A Cl2A 115.3(15)
Cl1A C77A H77A 108.5
Cl2A C77A H77A 108.5
Cl1A C77A H77B 108.5
Cl2A C77A H77B 108.5
H77A C77A H77B 107.5
Cl4A C78A Cl3A 116.1(14)
Cl4A C78A H78A 108.3
Cl3A C78A H78A 108.3
Cl4A C78A H78B 108.3
Cl3A C78A H78B 108.3
H78A C78A H78B 107.4
O1B Al1B O2B 109.6(7)
O1B Al1B O4B 108.7(7)
O2B Al1B O4B 111.0(7)
O1B Al1B O3B 111.7(7)
O2B Al1B O3B 108.1(6)
O4B Al1B O3B 107.7(6)
C1B O1B Al1B 151.5(11)
O1B C1B C3B 113.0(11)
O1B C1B C2B 109.4(10)
C3B C1B C2B 109.9(9)
O1B C1B C4B 108.3(10)
C3B C1B C4B 107.1(9)
C2B C1B C4B 109.0(9)
F2B C2B F3B 105.9(13)
F2B C2B F1B 107.5(12)
F3B C2B F1B 106.5(13)
F2B C2B C1B 113.7(12)
F3B C2B C1B 112.6(12)
F1B C2B C1B 110.2(12)
F6B C3B F5B 108.1(12)
F6B C3B F4B 108.2(12)
F5B C3B F4B 107.6(12)
F6B C3B C1B 110.9(11)
F5B C3B C1B 112.3(11)
F4B C3B C1B 109.6(12)
F9B C4B F7B 109.3(13)
F9B C4B F8B 107.1(13)
F7B C4B F8B 105.9(13)
F9B C4B C1B 110.7(12)
F7B C4B C1B 112.7(12)
F8B C4B C1B 110.9(11)
C5B O2B Al1B 150.4(10)
O2B C5B C7B 110.7(10)
O2B C5B C8B 110.2(10)
C7B C5B C8B 109.4(9)
O2B C5B C6B 107.8(10)
C7B C5B C6B 110.2(9)
C8B C5B C6B 108.6(9)
F10B C6B F12B 111.1(13)
F10B C6B F11B 109.7(12)
F12B C6B F11B 107.8(12)
F10B C6B C5B 109.3(11)
F12B C6B C5B 109.8(12)
F11B C6B C5B 109.0(11)
F14B C7B F15B 109.1(12)
F14B C7B F13B 109.0(12)
F15B C7B F13B 105.6(12)
F14B C7B C5B 112.2(11)
F15B C7B C5B 112.0(11)
F13B C7B C5B 108.6(11)
F18B C8B F16B 106.6(12)
F18B C8B F17B 107.5(12)
F16B C8B F17B 107.1(12)
F18B C8B C5B 111.9(11)
F16B C8B C5B 112.9(12)
F17B C8B C5B 110.5(11)
C9B O3B Al1B 153.6(11)
O3B C9B C12B 110.6(11)
O3B C9B C11B 108.3(10)
C12B C9B C11B 111.4(10)
O3B C9B C10B 109.4(11)
C12B C9B C10B 108.8(9)
C11B C9B C10B 108.3(9)
F20B C10B F21B 107.8(12)
F20B C10B F19B 106.0(11)
F21B C10B F19B 108.5(12)
F20B C10B C9B 112.2(11)
F21B C10B C9B 111.8(11)
F19B C10B C9B 110.1(11)
F23B C11B F24B 106.6(13)
F23B C11B F22B 107.7(12)
F24B C11B F22B 107.5(12)
F23B C11B C9B 112.2(11)
F24B C11B C9B 111.3(12)
F22B C11B C9B 111.3(12)
F26B C12B F27B 109.8(12)
F26B C12B F25B 111.0(12)
F27B C12B F25B 109.1(12)
F26B C12B C9B 110.3(11)
F27B C12B C9B 109.4(11)
F25B C12B C9B 107.2(11)
C13B O4B Al1B 149.1(11)
O4B C13B C14B 111.2(11)
O4B C13B C15B 109.3(11)
C14B C13B C15B 110.9(10)
O4B C13B C16B 106.1(11)
C14B C13B C16B 109.7(10)
C15B C13B C16B 109.4(10)
F30B C14B F29B 110.3(14)
F30B C14B F28B 108.6(14)
F29B C14B F28B 107.3(13)
F30B C14B C13B 109.5(13)
F29B C14B C13B 110.5(12)
F28B C14B C13B 110.6(13)
F33B C15B F31B 105.4(13)
F33B C15B F32B 106.6(13)
F31B C15B F32B 109.1(14)
F33B C15B C13B 113.0(13)
F31B C15B C13B 111.1(12)
F32B C15B C13B 111.4(12)
F36B C16B F35B 112.6(14)
F36B C16B F34B 111.1(14)
F35B C16B F34B 109.0(14)
F36B C16B C13B 108.1(14)
F35B C16B C13B 108.0(13)
F34B C16B C13B 107.9(12)
Cl4B C78B Cl3B 107.6(13)
Cl4B C78B H78C 110.2
Cl3B C78B H78C 110.2
Cl4B C78B H78D 110.2
Cl3B C78B H78D 110.2
H78C C78B H78D 108.5
C43A Se1A C33A 103.3(4)
C43A Se1A Se2A 87.6(3)
C33A Se1A Se2A 99.2(3)
C65A Se2A C55A 102.4(5)
C65A Se2A Se1A 89.5(3)
C55A Se2A Se1A 99.6(4)
C49A S1A C40A 103.3(5)
C62A S2A C71A 104.4(5)
C34A C33A C41A 123.0(10)
C34A C33A Se1A 115.6(8)
C41A C33A Se1A 121.3(8)
C33A C34A C35A 118.5(12)
C33A C34A H34A 120.8
C35A C34A H34A 120.8
C36A C35A C34A 119.5(15)
C36A C35A H35A 120.2
C34A C35A H35A 120.2
C35A C36A C42A 120.8(12)
C35A C36A H36A 119.6
C42A C36A H36A 119.6
C38A C37A C42A 120.5(12)
C38A C37A H37A 119.8
C42A C37A H37A 119.8
C37A C38A C39A 121.4(12)
C37A C38A H38A 119.3
C39A C38A H38A 119.3
C40A C39A C38A 118.9(13)
C40A C39A H39A 120.6
C38A C39A H39A 120.6
C39A C40A C41A 120.0(10)
C39A C40A S1A 117.8(9)
C41A C40A S1A 122.1(8)
C42A C41A C33A 116.5(11)
C42A C41A C40A 118.1(10)
C33A C41A C40A 125.4(10)
C37A C42A C41A 120.9(12)
C37A C42A C36A 117.9(11)
C41A C42A C36A 120.9(11)
C48A C43A C44A 122.1(9)
C48A C43A Se1A 116.4(7)
C44A C43A Se1A 121.5(7)
C45A C44A C43A 118.7(11)
C45A C44A H44A 120.6
C43A C44A H44A 120.6
C44A C45A C46A 118.7(11)
C44A C45A H45A 120.7
C46A C45A H45A 120.7
C47A C46A C45A 122.1(11)
C47A C46A H46A 118.9
C45A C46A H46A 118.9
C46A C47A C48A 119.8(11)
C46A C47A H47A 120.1
C48A C47A H47A 120.1
C43A C48A C47A 118.5(10)
C43A C48A H48A 120.8
C47A C48A H48A 120.8
C54A C49A C50A 121.3(11)
C54A C49A S1A 116.0(9)
C50A C49A S1A 122.5(8)
C51A C50A C49A 118.3(10)
C51A C50A H50A 120.8
C49A C50A H50A 120.8
C50A C51A C52A 120.7(11)
C50A C51A H51A 119.7
C52A C51A H51A 119.7
C53A C52A C51A 120.3(12)
C53A C52A H52A 119.8
C51A C52A H52A 119.8
C52A C53A C54A 120.5(12)
C52A C53A H53A 119.8
C54A C53A H53A 119.8
C49A C54A C53A 118.9(12)
C49A C54A H54A 120.6
C53A C54A H54A 120.6
C56A C55A C63A 121.5(10)
C56A C55A Se2A 117.7(9)
C63A C55A Se2A 120.7(8)
C55A C56A C57A 120.1(13)
C55A C56A H56A 120.0
C57A C56A H56A 120.0
C58A C57A C56A 120.6(13)
C58A C57A H57A 119.7
C56A C57A H57A 119.7
C57A C58A C64A 122.2(12)
C57A C58A H58A 118.9
C64A C58A H58A 118.9
C60A C59A C64A 124.1(11)
C60A C59A H59A 117.9
C64A C59A H59A 117.9
C59A C60A C61A 121.1(12)
C59A C60A H60A 119.5
C61A C60A H60A 119.5
C60A C61A C62A 120.5(13)
C60A C61A H61A 119.8
C62A C61A H61A 119.8
C61A C62A C63A 119.4(10)
C61A C62A S2A 117.8(9)
C63A C62A S2A 122.6(7)
C62A C63A C55A 125.2(9)
C62A C63A C64A 119.5(9)
C55A C63A C64A 115.3(10)
C58A C64A C59A 124.3(11)
C58A C64A C63A 120.3(11)
C59A C64A C63A 115.3(11)
C66A C65A C70A 121.6(11)
C66A C65A Se2A 122.6(9)
C70A C65A Se2A 115.8(8)
C65A C66A C67A 118.0(13)
C65A C66A H66A 121.0
C67A C66A H66A 121.0
C66A C67A C68A 121.6(12)
C66A C67A H67A 119.2
C68A C67A H67A 119.2
C67A C68A C69A 119.3(12)
C67A C68A H68A 120.4
C69A C68A H68A 120.4
C70A C69A C68A 121.4(13)
C70A C69A H69A 119.3
C68A C69A H69A 119.3
C69A C70A C65A 118.3(11)
C69A C70A H70A 120.9
C65A C70A H70A 120.9
C76A C71A C72A 122.4(10)
C76A C71A S2A 115.2(9)
C72A C71A S2A 122.3(8)
C73A C72A C71A 118.7(10)
C73A C72A H72A 120.7
C71A C72A H72A 120.7
C72A C73A C74A 119.4(10)
C72A C73A H73A 120.3
C74A C73A H73A 120.3
C75A C74A C73A 121.9(11)
C75A C74A H74A 119.1
C73A C74A H74A 119.1
C74A C75A C76A 118.9(11)
C74A C75A H75A 120.6
C76A C75A H75A 120.6
C71A C76A C75A 118.6(11)
C71A C76A H76A 120.7
C75A C76A H76A 120.7
C43B Se1B C33B 102.9(4)
C43B Se1B Se2B 87.2(3)
C33B Se1B Se2B 101.2(3)
C65B Se2B C55D 97.1(7)
C65B Se2B C55B 105.1(6)
C55D Se2B C55B 8.7(9)
C65B Se2B Se1B 85.9(3)
C55D Se2B Se1B 98.7(11)
C55B Se2B Se1B 102.3(8)
C49B S1B C40B 102.0(4)
C71B S2B C62B 110.0(8)
C71B S2B C62D 96.3(9)
C62B S2B C62D 15.6(9)
C34B C33B C41B 121.5(10)
C34B C33B Se1B 118.5(8)
C41B C33B Se1B 119.9(7)
C33B C34B C35B 120.0(11)
C33B C34B H34B 120.0
C35B C34B H34B 120.0
C36B C35B C34B 120.7(11)
C36B C35B H35B 119.6
C34B C35B H35B 119.6
C42B C36B C35B 119.5(10)
C42B C36B H36B 120.3
C35B C36B H36B 120.3
C38B C37B C42B 123.4(10)
C38B C37B H37B 118.3
C42B C37B H37B 118.3
C37B C38B C39B 119.6(10)
C37B C38B H38B 120.2
C39B C38B H38B 120.2
C40B C39B C38B 120.0(11)
C40B C39B H39B 120.0
C38B C39B H39B 120.0
C39B C40B C41B 122.4(10)
C39B C40B S1B 116.3(8)
C41B C40B S1B 121.2(7)
C40B C41B C33B 126.8(9)
C40B C41B C42B 116.6(9)
C33B C41B C42B 116.7(9)
C36B C42B C37B 120.5(10)
C36B C42B C41B 121.5(9)
C37B C42B C41B 118.0(10)
C44B C43B C48B 123.3(10)
C44B C43B Se1B 115.7(8)
C48B C43B Se1B 121.0(8)
C43B C44B C45B 117.3(10)
C43B C44B H44B 121.3
C45B C44B H44B 121.3
C46B C45B C44B 121.8(11)
C46B C45B H45B 119.1
C44B C45B H45B 119.1
C45B C46B C47B 120.9(11)
C45B C46B H46B 119.6
C47B C46B H46B 119.6
C46B C47B C48B 118.3(10)
C46B C47B H47B 120.8
C48B C47B H47B 120.8
C43B C48B C47B 118.4(10)
C43B C48B H48B 120.8
C47B C48B H48B 120.8
C50B C49B C54B 121.3(11)
C50B C49B S1B 116.5(9)
C54B C49B S1B 122.2(8)
C51B C50B C49B 120.3(13)
C51B C50B H50B 119.9
C49B C50B H50B 119.8
C50B C51B C52B 120.0(12)
C50B C51B H51B 120.0
C52B C51B H51B 120.0
C53B C52B C51B 117.1(14)
C53B C52B H52B 121.4
C51B C52B H52B 121.4
C52B C53B C54B 122.4(14)
C52B C53B H53B 118.8
C54B C53B H53B 118.8
C53B C54B C49B 118.8(11)
C53B C54B H54B 120.6
C49B C54B H54B 120.6
C56B C55B C63B 120.6(18)
C56B C55B Se2B 118.0(19)
C63B C55B Se2B 121.3(16)
C55B C56B C57B 120(3)
C55B C56B H56B 120.2
C57B C56B H56B 120.2
C58B C57B C56B 119(2)
C58B C57B H57B 120.4
C56B C57B H57B 120.4
C57B C58B C64B 122.7(19)
C57B C58B H58B 118.7
C64B C58B H58B 118.7
C60B C59B C64B 120.2(19)
C60B C59B H59B 119.9
C64B C59B H59B 119.9
C59B C60B C61B 121.3(19)
C59B C60B H60B 119.3
C61B C60B H60B 119.3
C62B C61B C60B 117.3(18)
C62B C61B H61B 121.4
C60B C61B H61B 121.4
C61B C62B C63B 124.5(17)
C61B C62B S2B 113.7(15)
C63B C62B S2B 121.7(15)
C64B C63B C62B 115.7(19)
C64B C63B C55B 119.3(18)
C62B C63B C55B 124.8(18)
C59B C64B C63B 120.9(19)
C59B C64B C58B 120.7(19)
C63B C64B C58B 118.4(19)
C56D C55D C63D 122(3)
C56D C55D Se2B 121(3)
C63D C55D Se2B 117(2)
C57D C56D C55D 126(4)
C57D C56D H56D 117.1
C55D C56D H56D 117.1
C56D C57D C58D 118(3)
C56D C57D H57D 121.0
C58D C57D H57D 121.0
C57D C58D C64D 121(3)
C57D C58D H58D 119.4
C64D C58D H58D 119.4
C60D C59D C64D 124(3)
C60D C59D H59D 117.8
C64D C59D H59D 117.8
C59D C60D C61D 118(3)
C59D C60D H60D 121.0
C61D C60D H60D 121.0
C60D C61D C62D 121(3)
C60D C61D H61D 119.3
C62D C61D H61D 119.3
C61D C62D C63D 121(2)
C61D C62D S2B 118.3(19)
C63D C62D S2B 120.4(19)
C62D C63D C55D 130(2)
C62D C63D C64D 116(2)
C55D C63D C64D 115(2)
C59D C64D C58D 122(3)
C59D C64D C63D 119(3)
C58D C64D C63D 118(3)
C66B C65B C70B 121.3(10)
C66B C65B Se2B 122.2(8)
C70B C65B Se2B 116.5(8)
C67B C66B C65B 119.7(10)
C67B C66B H66B 120.2
C65B C66B H66B 120.2
C66B C67B C68B 119.4(12)
C66B C67B H67B 120.3
C68B C67B H67B 120.3
C69B C68B C67B 122.0(12)
C69B C68B H68B 119.0
C67B C68B H68B 119.0
C68B C69B C70B 119.5(11)
C68B C69B H69B 120.2
C70B C69B H69B 120.2
C65B C70B C69B 118.1(10)
C65B C70B H70B 121.0
C69B C70B H70B 121.0
C72B C71B C76B 122.5(12)
C72B C71B S2B 121.4(9)
C76B C71B S2B 115.8(10)
C71B C72B C73B 118.7(12)
C71B C72B H72B 120.7
C73B C72B H72B 120.7
C74B C73B C72B 117.1(16)
C74B C73B H73B 121.4
C72B C73B H73B 121.4
C73B C74B C75B 121.9(16)
C73B C74B H74B 119.0
C75B C74B H74B 119.0
C76B C75B C74B 119.9(13)
C76B C75B H75B 120.0
C74B C75B H75B 120.0
C75B C76B C71B 119.9(13)
C75B C76B H76B 120.1
C71B C76B H76B 120.1
Cl1 C77 Cl2 114.6(13)
Cl1 C77 H77C 108.6
Cl2 C77 H77C 108.6
Cl1 C77 H77D 108.6
Cl2 C77 H77D 108.6
H77C C77 H77D 107.6
Cl1' C77' Cl2' 111.6(13)
Cl1' C77' H77E 109.3
Cl2' C77' H77E 109.3
Cl1' C77' H77F 109.3
Cl2' C77' H77F 109.3
H77E C77' H77F 108.0
Cl5 C79 Cl6 114.6(16)
Cl5 C79 H79A 108.6
Cl6 C79 H79A 108.6
Cl5 C79 H79B 108.6
Cl6 C79 H79B 108.6
H79A C79 H79B 107.6
Cl5' C79' Cl6' 110.6(16)
Cl5' C79' H79C 109.5
Cl6' C79' H79C 109.5
Cl5' C79' H79D 109.5
Cl6' C79' H79D 109.5
H79C C79' H79D 108.1

loop_
_geom_bond_atom_site_label_1
_geom_bond_atom_site_label_2
_geom_bond_distance
Al1 O2 1.686(9)
Al1 O3' 1.693(9)
Al1 O4' 1.693(9)
Al1 O3 1.724(8)
Al1 O1 1.728(6)
Al1 O2' 1.736(9)
Al1 O4 1.741(9)
O1 C1 1.354(11)
C1 C4 1.504(16)
C1 C2 1.531(16)
C1 C3 1.569(19)
C2 F2 1.323(14)
C2 F1 1.327(15)
C2 F3 1.364(16)
C3 F6 1.312(18)
C3 F4 1.333(18)
C3 F5 1.361(18)
C4 F9 1.301(13)
C4 F7 1.336(14)
C4 F8 1.348(15)
Al2A O5A 1.665(10)
Al2A O8A 1.676(10)
Al2A O6A 1.731(10)
Al2A O7A 1.737(10)
O5A C17A 1.382(14)
C17A C19A 1.472(13)
C17A C18A 1.512(14)
C17A C20A 1.559(14)
C18A F39A 1.329(13)
C18A F38A 1.347(14)
C18A F37A 1.355(14)
C19A F40A 1.338(13)
C19A F42A 1.355(13)
C19A F41A 1.391(13)
C20A F45A 1.253(13)
C20A F43A 1.315(13)
C20A F44A 1.412(14)
O6A C21A 1.386(14)
C21A C24A 1.522(14)
C21A C22A 1.539(14)
C21A C23A 1.546(14)
C22A F47A 1.299(13)
C22A F48A 1.312(13)
C22A F46A 1.334(13)
C23A F49A 1.322(13)
C23A F50A 1.325(13)
C23A F51A 1.326(14)
C24A F53A 1.337(14)
C24A F54A 1.348(14)
C24A F52A 1.354(14)
O7A C25A 1.367(14)
C25A C28A 1.490(14)
C25A C27A 1.539(15)
C25A C26A 1.548(15)
C26A F56A 1.359(14)
C26A F57A 1.385(14)
C26A F55A 1.395(14)
C27A F59A 1.335(14)
C27A F60A 1.367(13)
C27A F58A 1.396(14)
C28A F62A 1.338(14)
C28A F63A 1.357(14)
C28A F61A 1.416(14)
O8A C29A 1.373(15)
C29A C31A 1.515(14)
C29A C30A 1.530(15)
C29A C32A 1.536(15)
C30A F65A 1.345(16)
C30A F64A 1.347(15)
C30A F66A 1.360(16)
C31A F69A 1.345(14)
C31A F67A 1.363(14)
C31A F68A 1.370(14)
C32A F70A 1.307(14)
C32A F72A 1.323(14)
C32A F71A 1.344(15)
Al2B O6B 1.688(11)
Al2B O7B 1.692(11)
Al2B O8B 1.724(11)
Al2B O5B 1.760(11)
O5B C17B 1.390(15)
C17B C20B 1.505(14)
C17B C18B 1.508(14)
C17B C19B 1.583(14)
C18B F37B 1.348(14)
C18B F38B 1.349(14)
C18B F39B 1.352(14)
C19B F41B 1.288(13)
C19B F40B 1.313(13)
C19B F42B 1.380(14)
C20B F45B 1.303(13)
C20B F43B 1.365(14)
C20B F44B 1.406(14)
O6B C21B 1.396(15)
C21B C22B 1.510(14)
C21B C23B 1.542(15)
C21B C24B 1.547(15)
C22B F47B 1.310(14)
C22B F46B 1.325(14)
C22B F48B 1.342(14)
C23B F49B 1.311(14)
C23B F50B 1.324(15)
C23B F51B 1.329(14)
C24B F53B 1.327(14)
C24B F52B 1.340(15)
C24B F54B 1.346(15)
O7B C25B 1.369(15)
C25B C27B 1.468(14)
C25B C28B 1.544(15)
C25B C26B 1.547(15)
C26B F57B 1.363(14)
C26B F55B 1.366(14)
C26B F56B 1.405(14)
C27B F60B 1.361(13)
C27B F59B 1.375(14)
C27B F58B 1.392(14)
C28B F61B 1.312(14)
C28B F63B 1.361(14)
C28B F62B 1.391(14)
O8B C29B 1.334(16)
C29B C32B 1.525(15)
C29B C31B 1.548(15)
C29B C30B 1.550(16)
C30B F64B 1.317(16)
C30B F65B 1.344(16)
C30B F66B 1.345(16)
C31B F69B 1.331(14)
C31B F68B 1.339(14)
C31B F67B 1.381(15)
C32B F71B 1.320(15)
C32B F72B 1.330(15)
C32B F70B 1.337(15)
Al2 O5 1.707(8)
Al2 O7 1.720(9)
Al2 O6 1.744(8)
Al2 O8 1.764(8)
O5 C17 1.354(11)
C17 C18 1.525(12)
C17 C20 1.536(12)
C17 C19 1.537(12)
C18 F37 1.314(10)
C18 F38 1.343(11)
C18 F39 1.353(11)
C19 F41 1.326(11)
C19 F42 1.329(11)
C19 F40 1.337(11)
C20 F44 1.318(11)
C20 F45 1.341(11)
C20 F43 1.344(12)
O6 C21 1.363(12)
C21 C22 1.529(12)
C21 C24 1.536(12)
C21 C23 1.548(12)
C22 F47 1.322(11)
C22 F46 1.322(11)
C22 F48 1.332(11)
C23 F50 1.305(11)
C23 F49 1.321(11)
C23 F51 1.344(12)
C24 F53 1.319(11)
C24 F52 1.323(11)
C24 F54 1.342(11)
O7 C25 1.335(12)
C25 C27 1.527(12)
C25 C28 1.533(12)
C25 C26 1.534(12)
C26 F56 1.342(11)
C26 F57 1.350(12)
C26 F55 1.358(11)
C27 F59 1.320(12)
C27 F58 1.325(12)
C27 F60 1.348(12)
C28 F61 1.316(11)
C28 F63 1.347(12)
C28 F62 1.352(12)
O8 C29 1.350(12)
C29 C30 1.518(13)
C29 C31 1.540(13)
C29 C32 1.552(13)
C30 F66 1.298(12)
C30 F65 1.318(12)
C30 F64 1.324(12)
C31 F67 1.304(12)
C31 F68 1.332(12)
C31 F69 1.339(12)
C32 F70 1.302(12)
C32 F71 1.339(12)
C32 F72 1.343(12)
Al2' O6' 1.654(12)
Al2' O8' 1.671(12)
Al2' O7' 1.721(12)
Al2' O5' 1.752(12)
O5' C17' 1.354(15)
C17' C19' 1.520(15)
C17' C18' 1.531(14)
C17' C20' 1.546(15)
C18' F39' 1.328(14)
C18' F38' 1.334(14)
C18' F37' 1.340(13)
C19' F42' 1.335(14)
C19' F40' 1.339(14)
C19' F41' 1.340(14)
C20' F44' 1.318(14)
C20' F45' 1.328(14)
C20' F43' 1.349(14)
O6' C21' 1.362(16)
C21' C23' 1.512(14)
C21' C22' 1.535(15)
C21' C24' 1.548(15)
C22' F48' 1.307(14)
C22' F47' 1.324(14)
C22' F46' 1.330(14)
C23' F51' 1.327(14)
C23' F49' 1.344(14)
C23' F50' 1.345(14)
C24' F54' 1.311(14)
C24' F52' 1.324(14)
C24' F53' 1.348(15)
O7' C25' 1.365(17)
C25' C28' 1.487(15)
C25' C27' 1.513(15)
C25' C26' 1.564(15)
C26' F55' 1.339(14)
C26' F56' 1.344(14)
C26' F57' 1.345(14)
C27' F60' 1.316(14)
C27' F58' 1.335(14)
C27' F59' 1.351(14)
C28' F62' 1.349(15)
C28' F61' 1.365(14)
C28' F63' 1.366(14)
O8' C29' 1.349(16)
C29' C32' 1.511(15)
C29' C31' 1.513(15)
C29' C30' 1.568(15)
C30' F64' 1.278(14)
C30' F65' 1.283(14)
C30' F66' 1.308(14)
C31' F68' 1.322(14)
C31' F69' 1.328(15)
C31' F67' 1.355(15)
C32' F71' 1.328(14)
C32' F72' 1.357(14)
C32' F70' 1.358(14)
O2 C5 1.397(13)
C5 C7 1.496(14)
C5 C6 1.526(14)
C5 C8 1.557(14)
C6 F11 1.318(13)
C6 F12 1.341(13)
C6 F10 1.349(13)
C7 F15 1.354(14)
C7 F13 1.359(13)
C7 F14 1.363(13)
C8 F17 1.339(13)
C8 F16 1.348(13)
C8 F18 1.349(13)
O3 C9 1.378(13)
C9 C10 1.513(14)
C9 C12 1.526(14)
C9 C11 1.534(14)
C10 F20 1.326(13)
C10 F19 1.356(13)
C10 F21 1.366(14)
C11 F24 1.318(13)
C11 F23 1.341(13)
C11 F22 1.360(13)
C12 F27 1.381(14)
C12 F25 1.383(14)
C12 F26 1.387(14)
O4 C13 1.315(13)
C13 C15 1.489(14)
C13 C16 1.565(14)
C13 C14 1.566(15)
C14 F30 1.262(15)
C14 F29 1.389(16)
C14 F28 1.403(16)
C15 F31 1.343(14)
C15 F33 1.432(14)
C15 F32 1.444(14)
C16 F34 1.336(14)
C16 F35 1.355(13)
C16 F36 1.376(13)
O2' C5' 1.371(14)
C5' C6' 1.506(14)
C5' C8' 1.540(14)
C5' C7' 1.547(14)
C6' F11' 1.335(13)
C6' F12' 1.338(13)
C6' F10' 1.343(13)
C7' F13' 1.329(14)
C7' F14' 1.331(14)
C7' F15' 1.349(14)
C8' F17' 1.333(14)
C8' F18' 1.351(13)
C8' F16' 1.357(14)
O3' C9' 1.353(15)
C9' C11' 1.498(14)
C9' C10' 1.516(15)
C9' C12' 1.587(15)
C10' F19' 1.317(14)
C10' F21' 1.361(14)
C10' F20' 1.368(15)
C11' F24' 1.348(14)
C11' F22' 1.354(14)
C11' F23' 1.367(14)
C12' F27' 1.361(14)
C12' F25' 1.366(14)
C12' F26' 1.380(15)
O4' C13' 1.369(14)
C13' C16' 1.515(15)
C13' C15' 1.517(15)
C13' C14' 1.527(15)
C14' F28' 1.354(16)
C14' F29' 1.378(16)
C14' F30' 1.387(16)
C15' F32' 1.372(14)
C15' F33' 1.379(14)
C15' F31' 1.428(15)
C16' F36' 1.340(14)
C16' F34' 1.356(14)
C16' F35' 1.441(14)
Al1A O3A 1.702(11)
Al1A O4A 1.705(11)
Al1A O1A 1.712(11)
Al1A O2A 1.726(11)
O1A C1A 1.335(16)
C1A C2A 1.534(15)
C1A C3A 1.557(15)
C1A C4A 1.562(15)
C2A F1A 1.302(15)
C2A F3A 1.306(15)
C2A F2A 1.322(14)
C3A F6A 1.328(14)
C3A F4A 1.340(14)
C3A F5A 1.365(14)
C4A F8A 1.267(16)
C4A F7A 1.293(15)
C4A F9A 1.299(16)
O2A C5A 1.386(16)
C5A C8A 1.526(15)
C5A C6A 1.529(14)
C5A C7A 1.531(14)
C6A F12A 1.317(14)
C6A F10A 1.331(14)
C6A F11A 1.340(14)
C7A F14A 1.338(14)
C7A F15A 1.351(14)
C7A F13A 1.370(14)
C8A F18A 1.325(14)
C8A F16A 1.328(14)
C8A F17A 1.333(14)
O3A C9A 1.293(18)
C9A C11A 1.519(15)
C9A C12A 1.544(16)
C9A C10A 1.547(15)
C10A F21A 1.342(15)
C10A F20A 1.349(14)
C10A F19A 1.358(14)
C11A F22A 1.353(15)
C11A F23A 1.356(15)
C11A F24A 1.385(15)
C12A F25A 1.359(16)
C12A F27A 1.377(16)
C12A F26A 1.378(16)
O4A C13A 1.345(17)
C13A C15A 1.534(15)
C13A C16A 1.544(15)
C13A C14A 1.550(16)
C14A F29A 1.300(16)
C14A F30A 1.336(17)
C14A F28A 1.352(16)
C15A F32A 1.285(15)
C15A F31A 1.298(16)
C15A F33A 1.313(16)
C16A F34A 1.324(16)
C16A F36A 1.360(17)
C16A F35A 1.367(17)
C77A Cl1A 1.718(19)
C77A Cl2A 1.719(19)
C77A H77A 0.9900
C77A H77B 0.9900
C78A Cl4A 1.712(18)
C78A Cl3A 1.750(18)
C78A H78A 0.9900
C78A H78B 0.9900
Al1B O1B 1.708(11)
Al1B O2B 1.713(11)
Al1B O4B 1.726(11)
Al1B O3B 1.739(11)
O1B C1B 1.369(17)
C1B C3B 1.523(15)
C1B C2B 1.538(15)
C1B C4B 1.568(15)
C2B F2B 1.288(14)
C2B F3B 1.304(15)
C2B F1B 1.346(14)
C3B F6B 1.346(14)
C3B F5B 1.351(14)
C3B F4B 1.360(14)
C4B F9B 1.283(15)
C4B F7B 1.283(15)
C4B F8B 1.313(15)
O2B C5B 1.375(16)
C5B C7B 1.522(15)
C5B C8B 1.534(15)
C5B C6B 1.549(15)
C6B F10B 1.309(15)
C6B F12B 1.323(15)
C6B F11B 1.334(14)
C7B F14B 1.345(14)
C7B F15B 1.360(14)
C7B F13B 1.372(14)
C8B F18B 1.314(14)
C8B F16B 1.319(14)
C8B F17B 1.321(14)
O3B C9B 1.330(17)
C9B C12B 1.519(15)
C9B C11B 1.533(15)
C9B C10B 1.543(15)
C10B F20B 1.342(14)
C10B F21B 1.354(14)
C10B F19B 1.374(14)
C11B F23B 1.363(15)
C11B F24B 1.367(15)
C11B F22B 1.371(15)
C12B F26B 1.373(16)
C12B F27B 1.381(16)
C12B F25B 1.386(15)
O4B C13B 1.375(18)
C13B C14B 1.518(15)
C13B C15B 1.535(16)
C13B C16B 1.545(16)
C14B F30B 1.345(17)
C14B F29B 1.346(17)
C14B F28B 1.352(17)
C15B F33B 1.300(15)
C15B F31B 1.300(16)
C15B F32B 1.307(16)
C16B F36B 1.348(17)
C16B F35B 1.350(17)
C16B F34B 1.373(17)
C78B Cl4B 1.770(19)
C78B Cl3B 1.779(19)
C78B H78C 0.9900
C78B H78D 0.9900
Se1A C43A 1.911(9)
Se1A C33A 1.966(10)
Se1A Se2A 2.7166(14)
Se2A C65A 1.919(10)
Se2A C55A 1.931(10)
S1A C49A 1.755(11)
S1A C40A 1.763(10)
S2A C62A 1.762(11)
S2A C71A 1.794(11)
C33A C34A 1.377(16)
C33A C41A 1.405(15)
C34A C35A 1.43(2)
C34A H34A 0.9500
C35A C36A 1.35(2)
C35A H35A 0.9500
C36A C42A 1.42(2)
C36A H36A 0.9500
C37A C38A 1.30(2)
C37A C42A 1.401(17)
C37A H37A 0.9500
C38A C39A 1.46(2)
C38A H38A 0.9500
C39A C40A 1.363(15)
C39A H39A 0.9500
C40A C41A 1.432(16)
C41A C42A 1.404(15)
C43A C48A 1.371(13)
C43A C44A 1.395(14)
C44A C45A 1.378(16)
C44A H44A 0.9500
C45A C46A 1.394(19)
C45A H45A 0.9500
C46A C47A 1.353(18)
C46A H46A 0.9500
C47A C48A 1.390(15)
C47A H47A 0.9500
C48A H48A 0.9500
C49A C54A 1.386(15)
C49A C50A 1.420(14)
C50A C51A 1.379(15)
C50A H50A 0.9500
C51A C52A 1.416(17)
C51A H51A 0.9500
C52A C53A 1.360(19)
C52A H52A 0.9500
C53A C54A 1.416(18)
C53A H53A 0.9500
C54A H54A 0.9500
C55A C56A 1.360(17)
C55A C63A 1.434(15)
C56A C57A 1.398(19)
C56A H56A 0.9500
C57A C58A 1.33(2)
C57A H57A 0.9500
C58A C64A 1.363(19)
C58A H58A 0.9500
C59A C60A 1.281(18)
C59A C64A 1.436(17)
C59A H59A 0.9500
C60A C61A 1.390(19)
C60A H60A 0.9500
C61A C62A 1.396(14)
C61A H61A 0.9500
C62A C63A 1.401(15)
C63A C64A 1.456(14)
C65A C66A 1.355(15)
C65A C70A 1.419(15)
C66A C67A 1.356(19)
C66A H66A 0.9500
C67A C68A 1.37(2)
C67A H67A 0.9500
C68A C69A 1.37(2)
C68A H68A 0.9500
C69A C70A 1.322(16)
C69A H69A 0.9500
C70A H70A 0.9500
C71A C76A 1.362(15)
C71A C72A 1.379(15)
C72A C73A 1.368(15)
C72A H72A 0.9500
C73A C74A 1.384(16)
C73A H73A 0.9500
C74A C75A 1.359(17)
C74A H74A 0.9500
C75A C76A 1.402(17)
C75A H75A 0.9500
C76A H76A 0.9500
Se1B C43B 1.925(10)
Se1B C33B 1.932(10)
Se1B Se2B 2.6936(14)
Se2B C65B 1.905(11)
Se2B C55D 1.937(16)
Se2B C55B 1.945(14)
S1B C49B 1.765(11)
S1B C40B 1.793(11)
S2B C71B 1.794(13)
S2B C62B 1.801(14)
S2B C62D 1.827(16)
C33B C34B 1.379(15)
C33B C41B 1.425(13)
C34B C35B 1.397(17)
C34B H34B 0.9500
C35B C36B 1.395(16)
C35B H35B 0.9500
C36B C42B 1.386(15)
C36B H36B 0.9500
C37B C38B 1.316(16)
C37B C42B 1.419(15)
C37B H37B 0.9500
C38B C39B 1.396(16)
C38B H38B 0.9500
C39B C40B 1.368(14)
C39B H39B 0.9500
C40B C41B 1.409(14)
C41B C42B 1.433(14)
C43B C44B 1.359(14)
C43B C48B 1.370(13)
C44B C45B 1.388(17)
C44B H44B 0.9500
C45B C46B 1.341(18)
C45B H45B 0.9500
C46B C47B 1.392(17)
C46B H46B 0.9500
C47B C48B 1.409(15)
C47B H47B 0.9500
C48B H48B 0.9500
C49B C50B 1.377(15)
C49B C54B 1.392(14)
C50B C51B 1.36(2)
C50B H50B 0.9500
C51B C52B 1.47(3)
C51B H51B 0.9500
C52B C53B 1.37(2)
C52B H52B 0.9500
C53B C54B 1.387(16)
C53B H53B 0.9500
C54B H54B 0.9500
C55B C56B 1.36(4)
C55B C63B 1.49(3)
C56B C57B 1.44(4)
C56B H56B 0.9500
C57B C58B 1.40(3)
C57B H57B 0.9500
C58B C64B 1.41(3)
C58B H58B 0.9500
C59B C60B 1.34(3)
C59B C64B 1.36(3)
C59B H59B 0.9500
C60B C61B 1.40(3)
C60B H60B 0.9500
C61B C62B 1.31(3)
C61B H61B 0.9500
C62B C63B 1.41(3)
C63B C64B 1.39(3)
C55D C56D 1.34(6)
C55D C63D 1.43(4)
C56D C57D 1.33(5)
C56D H56D 0.9500
C57D C58D 1.38(4)
C57D H57D 0.9500
C58D C64D 1.45(4)
C58D H58D 0.9500
C59D C60D 1.34(4)
C59D C64D 1.38(4)
C59D H59D 0.9500
C60D C61D 1.40(4)
C60D H60D 0.9500
C61D C62D 1.41(4)
C61D H61D 0.9500
C62D C63D 1.41(4)
C63D C64D 1.48(4)
C65B C66B 1.387(15)
C65B C70B 1.396(14)
C66B C67B 1.343(18)
C66B H66B 0.9500
C67B C68B 1.418(18)
C67B H67B 0.9500
C68B C69B 1.329(17)
C68B H68B 0.9500
C69B C70B 1.412(17)
C69B H69B 0.9500
C70B H70B 0.9500
C71B C72B 1.346(18)
C71B C76B 1.420(15)
C72B C73B 1.46(2)
C72B H72B 0.9500
C73B C74B 1.39(2)
C73B H73B 0.9500
C74B C75B 1.42(2)
C74B H74B 0.9500
C75B C76B 1.324(19)
C75B H75B 0.9500
C76B H76B 0.9500
C77 Cl1 1.726(18)
C77 Cl2 1.733(18)
C77 H77C 0.9900
C77 H77D 0.9900
C77' Cl1' 1.753(18)
C77' Cl2' 1.759(18)
C77' H77E 0.9900
C77' H77F 0.9900
C79 Cl5 1.72(2)
C79 Cl6 1.75(2)
C79 H79A 0.9900
C79 H79B 0.9900
C79' Cl5' 1.73(2)
C79' Cl6' 1.76(2)
C79' H79C 0.9900
C79' H79D 0.9900
